data_7033421
loop_
_publ_author_name
'Lin, Yu-Mei'
'Guan, Zong-Jie'
'Liu, Kuan-Guan'
'Jiang, Zhan-Guo'
'Wang, Quan-Ming'

_publ_section_title
;
 Assembly of silver alkynyl compounds with various nuclearities.
;
_journal_issue 5
_journal_name_full 'Dalton transactions (Cambridge, England : 2003)'
_journal_page_first 2439
_journal_page_last 2446
_journal_paper_doi 10.1039/c4dt03394a
_journal_volume 44
_journal_year 2015
_chemical_formula_sum 'C82 H82 Ag10 F20 N2 O8 P2'
_chemical_formula_weight 2744.14
_chemical_name_systematic
; 
 ? 
;
_space_group_IT_number 2
_symmetry_cell_setting triclinic
_symmetry_space_group_name_Hall '-P 1'
_symmetry_space_group_name_H-M 'P -1'
_atom_sites_solution_hydrogens geom
_atom_sites_solution_primary direct
_atom_sites_solution_secondary difmap
_audit_creation_method SHELXL-97
_audit_update_record
;
2014-11-03 deposited with the CCDC.
2014-12-17 downloaded from the CCDC.
;
_cell_angle_alpha 85.409(3)
_cell_angle_beta 84.320(4)
_cell_angle_gamma 71.747(4)
_cell_formula_units_Z 2
_cell_length_a 13.2155(8)
_cell_length_b 15.8405(6)
_cell_length_c 24.0035(9)
_cell_measurement_reflns_used 5781
_cell_measurement_temperature 173(2)
_cell_measurement_theta_max 60.3900
_cell_measurement_theta_min 3.5390
_cell_volume 4742.2(4)
_computing_cell_refinement 'Bruker FRAMBO'
_computing_data_collection 'Bruker FRAMBO'
_computing_data_reduction 'Bruker SAINT'
_computing_molecular_graphics 'Bruker SHELXTL'
_computing_publication_material 'Bruker SHELXTL'
_computing_structure_refinement 'SHELXL-97 (Sheldrick, 1997)'
_computing_structure_solution 'SHELXS-97 (Sheldrick, 1990)'
_diffrn_ambient_temperature 173(2)
_diffrn_detector_area_resol_mean 16.1903
_diffrn_measured_fraction_theta_full 0.965
_diffrn_measured_fraction_theta_max 0.965
_diffrn_measurement_device_type 'Xcalibur, Sapphire3, Gemini ultra'
_diffrn_measurement_method 'phi and omega scans'
_diffrn_radiation_monochromator mirror
_diffrn_radiation_source 'Enhance Ultra (Cu) X-ray Source'
_diffrn_radiation_type CuK\a
_diffrn_radiation_wavelength 1.54178
_diffrn_reflns_av_R_equivalents 0.0633
_diffrn_reflns_av_sigmaI/netI 0.0938
_diffrn_reflns_limit_h_max 14
_diffrn_reflns_limit_h_min -14
_diffrn_reflns_limit_k_max 17
_diffrn_reflns_limit_k_min -14
_diffrn_reflns_limit_l_max 25
_diffrn_reflns_limit_l_min -26
_diffrn_reflns_number 24187
_diffrn_reflns_theta_full 60.68
_diffrn_reflns_theta_max 60.68
_diffrn_reflns_theta_min 3.53
_diffrn_standards_number 24322
_exptl_absorpt_coefficient_mu 17.288
_exptl_absorpt_correction_T_max 1.00000
_exptl_absorpt_correction_T_min 0.37414
_exptl_absorpt_correction_type multi-scan
_exptl_absorpt_process_details
;
CrysAlisPro, Agilent Technologies,
Version 1.171.36.24 (release 03-12-2012 CrysAlis171 .NET)
(compiled Dec  3 2012,18:21:49)  
;
_exptl_crystal_colour colorless
_exptl_crystal_density_diffrn 1.922
_exptl_crystal_density_method 'not measured'
_exptl_crystal_description block
_exptl_crystal_F_000 2664
_exptl_crystal_size_max 0.1
_exptl_crystal_size_mid 0.1
_exptl_crystal_size_min 0.1
_refine_diff_density_max 2.121
_refine_diff_density_min -2.125
_refine_diff_density_rms 0.238
_refine_ls_extinction_method none
_refine_ls_goodness_of_fit_ref 1.038
_refine_ls_hydrogen_treatment mixed
_refine_ls_matrix_type full
_refine_ls_number_parameters 1135
_refine_ls_number_reflns 13855
_refine_ls_number_restraints 0
_refine_ls_restrained_S_all 1.038
_refine_ls_R_factor_all 0.0746
_refine_ls_R_factor_gt 0.0620
_refine_ls_shift/su_max 0.001
_refine_ls_shift/su_mean 0.000
_refine_ls_structure_factor_coef Fsqd
_refine_ls_weighting_details 'calc w=1/[\s^2^(Fo^2^)+(0.0870P)^2^+0.0000P] where P=(Fo^2^+2Fc^2^)/3'
_refine_ls_weighting_scheme calc
_refine_ls_wR_factor_gt 0.1544
_refine_ls_wR_factor_ref 0.1689
_reflns_number_gt 11167
_reflns_number_total 13855
_reflns_threshold_expression >2sigma(I)
_cod_data_source_file c4dt03394a2.cif
_cod_data_source_block 7
_cod_depositor_comments 'Adding full bibliography for 7033415--7033423.cif.'
_cod_database_code 7033421

loop_
_symmetry_equiv_pos_as_xyz
'x, y, z'
'-x, -y, -z'

loop_
_atom_site_label
_atom_site_type_symbol
_atom_site_fract_x
_atom_site_fract_y
_atom_site_fract_z
_atom_site_U_iso_or_equiv
_atom_site_adp_type
_atom_site_occupancy
_atom_site_symmetry_multiplicity
_atom_site_calc_flag
_atom_site_refinement_flags
Ag2 Ag 0.59311(5) 1.00351(4) 0.14247(3) 0.03060(18) Uani 1 1 d .
Ag4 Ag 0.43023(5) 1.01036(4) 0.06818(3) 0.03073(18) Uani 1 1 d .
Ag3 Ag 0.63591(6) 1.05203(5) 0.02544(3) 0.03840(19) Uani 1 1 d .
Ag5 Ag 0.57930(7) 0.83872(5) 0.01290(3) 0.0410(2) Uani 1 1 d .
Ag1 Ag 0.55010(8) 0.84106(5) 0.13109(3) 0.0470(2) Uani 1 1 d .
P1 P 0.49965(18) 0.98815(14) 0.23303(9) 0.0250(5) Uani 1 1 d .
F7 F 0.8769(9) 1.2017(9) 0.0822(4) 0.116(4) Uani 1 1 d .
F4 F 0.6735(11) 0.5080(6) -0.0087(4) 0.112(4) Uani 1 1 d .
F6 F 0.9522(6) 1.0719(6) 0.1282(6) 0.126(5) Uani 1 1 d .
F3 F 0.7388(12) 0.4089(5) 0.0551(5) 0.130(5) Uani 1 1 d .
F8 F 0.9168(8) 1.2289(7) 0.1752(4) 0.102(3) Uani 1 1 d .
F5 F 0.8097(9) 0.5203(7) 0.0328(5) 0.111(4) Uani 1 1 d .
F10 F 0.8410(12) 1.1377(11) 0.2189(5) 0.142(6) Uani 1 1 d .
F9 F 0.7483(8) 1.2548(8) 0.1682(7) 0.149(6) Uani 1 1 d .
F2 F 0.5580(10) 0.5295(7) 0.0846(8) 0.166(7) Uani 1 1 d .
F1 F 0.7005(12) 0.5176(6) 0.1311(4) 0.134(5) Uani 1 1 d .
O1 O 0.7287(6) 1.0660(5) 0.1513(3) 0.0421(17) Uani 1 1 d .
O2 O 0.7556(7) 1.1098(6) 0.0613(3) 0.054(2) Uani 1 1 d .
O3 O 0.6346(8) 0.6844(5) 0.0291(3) 0.063(2) Uani 1 1 d .
O4 O 0.6077(8) 0.6873(5) 0.1211(3) 0.056(2) Uani 1 1 d .
N1 N 0.5716(6) 0.8114(5) 0.2272(3) 0.0283(16) Uani 1 1 d .
C121 C 0.3577(7) 0.9951(6) 0.2362(4) 0.029(2) Uani 1 1 d .
C24 C 0.3200(12) 1.3416(8) 0.1198(6) 0.072(4) Uani 1 1 d .
H24A H 0.3053 1.3552 0.0812 0.108 Uiso 1 1 calc R
H24B H 0.3054 1.3959 0.1386 0.108 Uiso 1 1 calc R
H24C H 0.2755 1.3078 0.1374 0.108 Uiso 1 1 calc R
C126 C 0.3146(9) 0.9389(7) 0.2706(5) 0.046(3) Uani 1 1 d .
H126 H 0.3579 0.8951 0.2935 0.055 Uiso 1 1 calc R
C22 C 0.5095(13) 1.3329(9) 0.0874(7) 0.075(4) Uani 1 1 d .
H22A H 0.5818 1.2942 0.0869 0.113 Uiso 1 1 calc R
H22B H 0.5049 1.3879 0.1031 0.113 Uiso 1 1 calc R
H22C H 0.4877 1.3445 0.0498 0.113 Uiso 1 1 calc R
C125 C 0.2069(10) 0.9478(8) 0.2712(6) 0.059(3) Uani 1 1 d .
H125 H 0.1773 0.9118 0.2957 0.070 Uiso 1 1 calc R
C23 C 0.4662(11) 1.2711(8) 0.1838(5) 0.061(3) Uani 1 1 d .
H23A H 0.4206 1.2416 0.2053 0.092 Uiso 1 1 calc R
H23B H 0.4579 1.3268 0.1997 0.092 Uiso 1 1 calc R
H23C H 0.5392 1.2342 0.1846 0.092 Uiso 1 1 calc R
C123 C 0.1864(9) 1.0654(8) 0.2014(5) 0.048(3) Uani 1 1 d .
H123 H 0.1427 1.1092 0.1786 0.058 Uiso 1 1 calc R
C7 C 0.3893(8) 0.8946(6) 0.0671(4) 0.033(2) Uani 1 1 d .
C124 C 0.1443(9) 1.0091(8) 0.2357(5) 0.048(3) Uani 1 1 d .
H124 H 0.0729 1.0129 0.2347 0.058 Uiso 1 1 calc R
C8 C 0.3450(8) 0.8387(7) 0.0836(4) 0.038(2) Uani 1 1 d .
C122 C 0.2931(8) 1.0570(6) 0.2009(4) 0.033(2) Uani 1 1 d .
H122 H 0.3221 1.0934 0.1764 0.040 Uiso 1 1 calc R
C112 C 0.5904(9) 1.0998(7) 0.2758(4) 0.039(2) Uani 1 1 d .
H112 H 0.6412 1.0830 0.2457 0.046 Uiso 1 1 calc R
C9 C 0.2881(10) 0.7758(8) 0.1037(5) 0.052(3) Uani 1 1 d .
C111 C 0.5063(8) 1.0639(6) 0.2844(4) 0.034(2) Uani 1 1 d .
C11 C 0.3013(18) 0.7108(12) 0.0581(7) 0.106(7) Uani 1 1 d .
H11A H 0.2647 0.7418 0.0263 0.160 Uiso 1 1 calc R
H11B H 0.2715 0.6645 0.0722 0.160 Uiso 1 1 calc R
H11C H 0.3758 0.6850 0.0470 0.160 Uiso 1 1 calc R
C116 C 0.4340(9) 1.0868(7) 0.3299(4) 0.039(2) Uani 1 1 d .
H116 H 0.3809 1.0595 0.3371 0.047 Uiso 1 1 calc R
C10 C 0.1704(13) 0.8280(13) 0.1143(9) 0.103(6) Uani 1 1 d .
H10A H 0.1616 0.8662 0.1446 0.155 Uiso 1 1 calc R
H10B H 0.1298 0.7874 0.1237 0.155 Uiso 1 1 calc R
H10C H 0.1455 0.8634 0.0811 0.155 Uiso 1 1 calc R
C115 C 0.4389(10) 1.1507(8) 0.3657(4) 0.049(3) Uani 1 1 d .
H115 H 0.3863 1.1695 0.3947 0.059 Uiso 1 1 calc R
C12 C 0.3315(15) 0.7260(12) 0.1565(7) 0.095(6) Uani 1 1 d .
H12A H 0.4079 0.7028 0.1511 0.143 Uiso 1 1 calc R
H12B H 0.3021 0.6779 0.1654 0.143 Uiso 1 1 calc R
H12C H 0.3122 0.7657 0.1867 0.143 Uiso 1 1 calc R
C114 C 0.5237(10) 1.1856(7) 0.3571(5) 0.050(3) Uani 1 1 d .
H114 H 0.5300 1.2258 0.3817 0.060 Uiso 1 1 calc R
C4 C 0.6319(11) 0.6514(7) 0.0768(5) 0.051(3) Uani 1 1 d .
C113 C 0.5986(10) 1.1610(7) 0.3123(5) 0.047(3) Uani 1 1 d .
H113 H 0.6546 1.1853 0.3065 0.056 Uiso 1 1 calc R
C5 C 0.6550(18) 0.5484(9) 0.0847(7) 0.090(6) Uani 1 1 d .
C135 C 0.6169(8) 0.7268(6) 0.2449(4) 0.037(2) Uani 1 1 d .
H135 H 0.6219 0.6816 0.2214 0.045 Uiso 1 1 calc R
C134 C 0.6564(9) 0.7047(7) 0.2970(5) 0.046(3) Uani 1 1 d .
H134 H 0.6863 0.6452 0.3082 0.055 Uiso 1 1 calc R
C17 C 0.8444(10) 0.8350(12) -0.0485(6) 0.080(5) Uani 1 1 d .
H17A H 0.8009 0.7992 -0.0557 0.120 Uiso 1 1 calc R
H17B H 0.9141 0.8122 -0.0675 0.120 Uiso 1 1 calc R
H17C H 0.8117 0.8953 -0.0618 0.120 Uiso 1 1 calc R
C133 C 0.6515(9) 0.7704(7) 0.3323(4) 0.040(2) Uani 1 1 d .
H133 H 0.6819 0.7564 0.3665 0.048 Uiso 1 1 calc R
C18 C 0.9301(12) 0.883(2) 0.0255(8) 0.163(14) Uani 1 1 d .
H18A H 0.9037 0.9434 0.0116 0.245 Uiso 1 1 calc R
H18B H 0.9999 0.8553 0.0077 0.245 Uiso 1 1 calc R
H18C H 0.9344 0.8808 0.0653 0.245 Uiso 1 1 calc R
C132 C 0.6002(8) 0.8581(7) 0.3155(4) 0.037(2) Uani 1 1 d .
H132 H 0.5918 0.9038 0.3392 0.045 Uiso 1 1 calc R
C131 C 0.5620(7) 0.8762(6) 0.2632(3) 0.0252(19) Uani 1 1 d .
C6 C 0.718(2) 0.4929(10) 0.0396(6) 0.114(8) Uani 1 1 d .
C15 C 0.8543(10) 0.8323(9) 0.0127(5) 0.061(3) Uani 1 1 d .
C16 C 0.9027(17) 0.7371(15) 0.0348(9) 0.154(12) Uani 1 1 d .
H16A H 0.9266 0.7370 0.0712 0.231 Uiso 1 1 calc R
H16B H 0.9622 0.7074 0.0097 0.231 Uiso 1 1 calc R
H16C H 0.8499 0.7067 0.0372 0.231 Uiso 1 1 calc R
C1 C 0.7721(9) 1.0992(7) 0.1112(4) 0.040(2) Uani 1 1 d .
C2 C 0.8647(9) 1.1330(10) 0.1257(6) 0.060(3) Uani 1 1 d .
C21 C 0.4355(9) 1.2880(7) 0.1234(5) 0.041(2) Uani 1 1 d .
C20 C 0.4489(7) 1.2004(6) 0.0997(4) 0.029(2) Uani 1 1 d .
C19 C 0.4581(7) 1.1304(6) 0.0812(4) 0.029(2) Uani 1 1 d .
C3 C 0.8352(15) 1.1939(12) 0.1741(7) 0.083(5) Uani 1 1 d .
C13 C 0.6768(8) 0.9024(6) 0.0772(4) 0.031(2) Uani 1 1 d .
C14 C 0.7526(9) 0.8721(7) 0.0444(4) 0.041(2) Uani 1 1 d .
Ag8 Ag -0.07623(5) 0.48046(4) 0.57021(3) 0.02839(17) Uani 1 1 d .
Ag7 Ag 0.08917(5) 0.44726(4) 0.64703(3) 0.02908(17) Uani 1 1 d .
Ag10 Ag 0.12240(6) 0.34966(4) 0.48431(3) 0.03765(19) Uani 1 1 d .
Ag6 Ag 0.10822(6) 0.55493(5) 0.54335(3) 0.03349(18) Uani 1 1 d .
Ag9 Ag 0.06969(6) 0.29742(4) 0.59653(3) 0.03441(18) Uani 1 1 d .
P2 P -0.00685(18) 0.38694(15) 0.72263(9) 0.0297(5) Uani 1 1 d .
F20 F 0.3931(15) 0.0329(10) 0.5569(11) 0.254(15) Uani 1 1 d .
F12 F 0.4113(7) 0.5846(8) 0.6428(3) 0.090(3) Uani 1 1 d .
F11 F 0.2788(8) 0.6951(5) 0.6712(4) 0.094(3) Uani 1 1 d .
F14 F 0.4069(7) 0.6112(6) 0.7501(4) 0.079(2) Uani 1 1 d .
F19 F 0.3872(11) -0.0874(5) 0.5248(5) 0.135(5) Uani 1 1 d .
F13 F 0.3814(6) 0.4873(5) 0.7377(3) 0.069(2) Uani 1 1 d .
F17 F 0.3196(12) 0.0351(6) 0.4530(4) 0.138(5) Uani 1 1 d .
F15 F 0.2495(7) 0.5971(6) 0.7662(3) 0.073(2) Uani 1 1 d .
F16 F 0.1893(9) 0.0077(6) 0.4956(7) 0.140(5) Uani 1 1 d .
F18 F 0.271(3) -0.0181(9) 0.5869(7) 0.303(19) Uani 1 1 d .
O5 O 0.1629(7) 0.1573(5) 0.5606(4) 0.057(2) Uani 1 1 d .
O6 O 0.2173(7) 0.1998(4) 0.4751(3) 0.0468(18) Uani 1 1 d .
O7 O 0.2043(5) 0.5156(4) 0.6745(3) 0.0366(15) Uani 1 1 d .
O8 O 0.2190(6) 0.6007(4) 0.5964(3) 0.0378(16) Uani 1 1 d .
N2 N 0.0816(6) 0.2225(5) 0.6865(3) 0.0343(18) Uani 1 1 d .
C27 C 0.330(3) -0.0059(13) 0.5391(9) 0.144(12) Uani 1 1 d .
C214 C -0.0379(13) 0.5047(10) 0.8929(5) 0.071(4) Uani 1 1 d .
H214 H -0.0431 0.5283 0.9277 0.085 Uiso 1 1 calc R
C233 C 0.1336(10) 0.1356(9) 0.7883(6) 0.063(4) Uani 1 1 d .
H233 H 0.1546 0.1064 0.8224 0.075 Uiso 1 1 calc R
C224 C -0.2789(10) 0.3267(8) 0.6966(6) 0.056(3) Uani 1 1 d .
H224 H -0.3001 0.2762 0.6957 0.067 Uiso 1 1 calc R
C29 C 0.3171(9) 0.6042(8) 0.6726(5) 0.045(3) Uani 1 1 d .
C30 C 0.3382(10) 0.5736(9) 0.7312(5) 0.053(3) Uani 1 1 d .
C213 C 0.0361(15) 0.5188(12) 0.8520(6) 0.087(5) Uani 1 1 d .
H213 H 0.0790 0.5530 0.8586 0.105 Uiso 1 1 calc R
C40 C -0.2615(10) 0.2455(9) 0.5255(7) 0.071(4) Uani 1 1 d .
H40A H -0.2969 0.2636 0.5615 0.107 Uiso 1 1 calc R
H40B H -0.2828 0.1973 0.5141 0.107 Uiso 1 1 calc R
H40C H -0.2806 0.2947 0.4985 0.107 Uiso 1 1 calc R
C48 C 0.0050(13) 0.7138(11) 0.7041(7) 0.098(6) Uani 1 1 d .
H48A H 0.0272 0.6582 0.7256 0.146 Uiso 1 1 calc R
H48B H -0.0072 0.7620 0.7283 0.146 Uiso 1 1 calc R
H48C H 0.0598 0.7162 0.6752 0.146 Uiso 1 1 calc R
C25 C 0.2096(9) 0.1461(7) 0.5140(5) 0.043(3) Uani 1 1 d .
C26 C 0.2649(10) 0.0463(7) 0.5012(5) 0.048(3) Uani 1 1 d .
C235 C 0.1249(8) 0.1351(7) 0.6903(5) 0.047(3) Uani 1 1 d .
H235 H 0.1378 0.1038 0.6578 0.056 Uiso 1 1 calc R
C234 C 0.1518(9) 0.0884(8) 0.7409(5) 0.055(3) Uani 1 1 d .
H234 H 0.1814 0.0268 0.7427 0.066 Uiso 1 1 calc R
C232 C 0.0848(9) 0.2253(8) 0.7856(4) 0.050(3) Uani 1 1 d .
H232 H 0.0689 0.2572 0.8179 0.060 Uiso 1 1 calc R
C215 C -0.1034(11) 0.4571(9) 0.8839(5) 0.058(3) Uani 1 1 d .
H215 H -0.1533 0.4482 0.9120 0.069 Uiso 1 1 calc R
C216 C -0.0952(9) 0.4234(8) 0.8340(4) 0.048(3) Uani 1 1 d .
H216 H -0.1417 0.3923 0.8277 0.058 Uiso 1 1 calc R
C211 C -0.0198(8) 0.4325(7) 0.7904(4) 0.038(2) Uani 1 1 d .
C212 C 0.0460(11) 0.4816(10) 0.8009(6) 0.062(3) Uani 1 1 d .
H212 H 0.0973 0.4895 0.7732 0.075 Uiso 1 1 calc R
C28 C 0.2372(7) 0.5710(6) 0.6445(4) 0.032(2) Uani 1 1 d .
C231 C 0.0591(7) 0.2682(6) 0.7333(4) 0.032(2) Uani 1 1 d .
C221 C -0.1433(7) 0.3924(6) 0.7094(4) 0.032(2) Uani 1 1 d .
C225 C -0.1768(8) 0.3188(7) 0.7082(5) 0.044(3) Uani 1 1 d .
H225 H -0.1293 0.2625 0.7154 0.052 Uiso 1 1 calc R
C222 C -0.2151(8) 0.4745(7) 0.6988(5) 0.045(3) Uani 1 1 d .
H222 H -0.1937 0.5250 0.6996 0.054 Uiso 1 1 calc R
C223 C -0.3184(9) 0.4841(9) 0.6871(5) 0.059(3) Uani 1 1 d .
H223 H -0.3662 0.5402 0.6798 0.071 Uiso 1 1 calc R
C109 C -0.3493(9) 0.4089(10) 0.6862(5) 0.060(3) Uani 1 1 d .
H109 H -0.4187 0.4142 0.6785 0.072 Uiso 1 1 calc R
C43 C -0.0643(7) 0.5950(6) 0.6009(4) 0.032(2) Uani 1 1 d .
C44 C -0.0770(7) 0.6526(6) 0.6358(4) 0.033(2) Uani 1 1 d .
C45 C -0.0968(8) 0.7216(7) 0.6779(4) 0.040(2) Uani 1 1 d .
C47 C -0.1357(11) 0.8151(8) 0.6481(5) 0.059(3) Uani 1 1 d .
H47A H -0.0807 0.8231 0.6209 0.089 Uiso 1 1 calc R
H47B H -0.1518 0.8597 0.6752 0.089 Uiso 1 1 calc R
H47C H -0.1988 0.8205 0.6296 0.089 Uiso 1 1 calc R
C36 C 0.3655(11) 0.4218(11) 0.4530(6) 0.080(5) Uani 1 1 d .
H36A H 0.3264 0.3961 0.4314 0.119 Uiso 1 1 calc R
H36B H 0.4356 0.4142 0.4348 0.119 Uiso 1 1 calc R
H36C H 0.3284 0.4842 0.4560 0.119 Uiso 1 1 calc R
C35 C 0.4346(8) 0.2778(8) 0.5069(6) 0.056(3) Uani 1 1 d .
H35A H 0.4662 0.2545 0.5415 0.083 Uiso 1 1 calc R
H35B H 0.4896 0.2700 0.4768 0.083 Uiso 1 1 calc R
H35C H 0.3857 0.2468 0.4998 0.083 Uiso 1 1 calc R
C34 C 0.4326(9) 0.4171(9) 0.5488(6) 0.067(4) Uani 1 1 d .
H34A H 0.4045 0.4808 0.5453 0.100 Uiso 1 1 calc R
H34B H 0.5077 0.3989 0.5375 0.100 Uiso 1 1 calc R
H34C H 0.4218 0.3972 0.5871 0.100 Uiso 1 1 calc R
C32 C 0.2656(7) 0.3855(6) 0.5391(4) 0.029(2) Uani 1 1 d .
C31 C 0.1839(6) 0.3886(5) 0.5683(3) 0.0233(18) Uani 1 1 d .
C33 C 0.3750(8) 0.3761(7) 0.5113(4) 0.038(2) Uani 1 1 d .
C37 C -0.0888(8) 0.3641(6) 0.5424(4) 0.034(2) Uani 1 1 d .
C38 C -0.1084(8) 0.2950(6) 0.5373(4) 0.038(2) Uani 1 1 d .
C39 C -0.1413(9) 0.2152(7) 0.5295(4) 0.042(2) Uani 1 1 d .
C46 C -0.1832(13) 0.7105(9) 0.7221(6) 0.080(5) Uani 1 1 d .
H46A H -0.2435 0.7076 0.7041 0.120 Uiso 1 1 calc R
H46B H -0.2049 0.7603 0.7457 0.120 Uiso 1 1 calc R
H46C H -0.1555 0.6566 0.7445 0.120 Uiso 1 1 calc R
C42 C -0.1081(13) 0.1491(8) 0.5788(5) 0.065(4) Uani 1 1 d .
H42A H -0.0318 0.1303 0.5794 0.097 Uiso 1 1 calc R
H42B H -0.1315 0.0983 0.5752 0.097 Uiso 1 1 calc R
H42C H -0.1403 0.1768 0.6131 0.097 Uiso 1 1 calc R
C41 C -0.0859(11) 0.1756(8) 0.4742(5) 0.062(3) Uani 1 1 d .
H41A H -0.1087 0.2184 0.4437 0.093 Uiso 1 1 calc R
H41B H -0.1045 0.1230 0.4688 0.093 Uiso 1 1 calc R
H41C H -0.0099 0.1605 0.4753 0.093 Uiso 1 1 calc R

loop_
_atom_site_aniso_label
_atom_site_aniso_U_11
_atom_site_aniso_U_22
_atom_site_aniso_U_33
_atom_site_aniso_U_23
_atom_site_aniso_U_13
_atom_site_aniso_U_12
Ag2 0.0386(4) 0.0377(4) 0.0182(3) -0.0037(3) 0.0021(3) -0.0163(3)
Ag4 0.0382(4) 0.0301(3) 0.0259(4) -0.0023(3) -0.0024(3) -0.0133(3)
Ag3 0.0468(4) 0.0525(4) 0.0220(4) 0.0011(3) -0.0020(3) -0.0251(4)
Ag5 0.0589(5) 0.0356(4) 0.0236(4) -0.0010(3) -0.0037(3) -0.0077(3)
Ag1 0.0870(6) 0.0310(4) 0.0228(4) -0.0029(3) 0.0034(4) -0.0199(4)
P1 0.0307(11) 0.0238(11) 0.0186(11) -0.0030(8) 0.0011(9) -0.0062(9)
F7 0.110(8) 0.214(13) 0.070(6) 0.000(7) -0.005(5) -0.119(9)
F4 0.192(12) 0.060(5) 0.081(7) -0.025(5) -0.031(7) -0.023(6)
F6 0.040(4) 0.090(6) 0.249(14) -0.071(8) -0.058(6) 0.008(4)
F3 0.232(14) 0.032(4) 0.097(7) -0.006(4) -0.001(8) 0.000(6)
F8 0.089(6) 0.122(7) 0.133(8) -0.040(6) -0.023(6) -0.073(6)
F5 0.102(7) 0.085(6) 0.114(9) 0.007(6) 0.029(6) 0.001(6)
F10 0.176(12) 0.236(15) 0.081(7) 0.014(9) -0.034(8) -0.157(13)
F9 0.073(6) 0.110(8) 0.271(17) -0.127(10) -0.034(8) -0.002(6)
F2 0.129(10) 0.066(6) 0.31(2) -0.038(9) 0.069(11) -0.063(7)
F1 0.243(14) 0.055(5) 0.045(5) -0.001(4) 0.005(7) 0.035(7)
O1 0.048(4) 0.053(4) 0.030(4) -0.006(3) 0.005(3) -0.024(4)
O2 0.074(5) 0.072(5) 0.035(5) 0.000(4) 0.000(4) -0.051(5)
O3 0.108(7) 0.039(4) 0.036(5) -0.011(4) -0.014(5) -0.007(4)
O4 0.095(6) 0.035(4) 0.036(4) 0.000(3) -0.005(4) -0.019(4)
N1 0.035(4) 0.025(4) 0.024(4) -0.003(3) -0.004(3) -0.006(3)
C121 0.032(5) 0.033(5) 0.019(5) -0.012(4) 0.009(4) -0.008(4)
C24 0.084(10) 0.048(7) 0.066(9) -0.012(6) -0.024(8) 0.011(7)
C126 0.046(6) 0.041(6) 0.050(7) 0.003(5) -0.003(5) -0.014(5)
C22 0.101(11) 0.051(7) 0.090(11) 0.007(7) -0.020(9) -0.045(8)
C125 0.054(7) 0.049(7) 0.069(9) 0.004(6) 0.021(7) -0.020(6)
C23 0.080(9) 0.050(7) 0.057(8) -0.017(6) -0.020(7) -0.017(6)
C123 0.038(6) 0.059(7) 0.034(6) -0.006(5) -0.001(5) 0.003(5)
C7 0.034(5) 0.031(5) 0.029(5) 0.004(4) 0.003(4) -0.005(4)
C124 0.040(6) 0.062(7) 0.046(7) -0.014(6) 0.007(5) -0.021(6)
C8 0.044(6) 0.038(5) 0.037(6) -0.005(4) 0.002(5) -0.020(5)
C122 0.036(5) 0.041(5) 0.019(5) -0.002(4) 0.002(4) -0.009(4)
C112 0.047(6) 0.039(5) 0.031(5) -0.006(4) 0.001(5) -0.016(5)
C9 0.065(8) 0.062(7) 0.045(7) -0.004(6) 0.005(6) -0.045(7)
C111 0.050(6) 0.028(5) 0.028(5) 0.002(4) -0.010(5) -0.017(4)
C11 0.18(2) 0.107(13) 0.075(11) -0.022(10) 0.026(12) -0.114(15)
C116 0.052(6) 0.044(6) 0.027(5) -0.016(4) 0.003(5) -0.021(5)
C10 0.066(10) 0.113(14) 0.140(17) -0.010(12) 0.016(11) -0.047(10)
C115 0.063(7) 0.055(7) 0.029(6) -0.014(5) 0.014(5) -0.021(6)
C12 0.112(13) 0.112(13) 0.084(11) 0.036(10) 0.003(10) -0.079(12)
C114 0.067(8) 0.048(6) 0.041(6) -0.020(5) -0.002(6) -0.021(6)
C4 0.074(8) 0.037(6) 0.037(7) -0.010(5) -0.007(6) -0.007(6)
C113 0.066(7) 0.042(6) 0.043(6) -0.004(5) -0.010(6) -0.029(6)
C5 0.156(18) 0.044(8) 0.058(10) 0.003(7) -0.005(10) -0.017(9)
C135 0.051(6) 0.017(4) 0.037(6) 0.000(4) 0.000(5) -0.001(4)
C134 0.044(6) 0.035(5) 0.048(7) 0.011(5) -0.002(5) 0.001(5)
C17 0.043(7) 0.143(14) 0.053(8) -0.030(9) 0.023(6) -0.028(8)
C133 0.048(6) 0.044(6) 0.023(5) -0.001(4) -0.005(4) -0.009(5)
C18 0.048(9) 0.35(4) 0.119(16) -0.15(2) 0.026(10) -0.079(16)
C132 0.036(5) 0.035(5) 0.040(6) 0.011(4) -0.014(5) -0.009(4)
C131 0.030(5) 0.026(4) 0.018(4) 0.001(3) 0.009(4) -0.009(4)
C6 0.23(3) 0.049(9) 0.041(9) -0.023(7) 0.027(12) -0.019(12)
C15 0.041(6) 0.081(9) 0.041(7) -0.014(6) 0.006(5) 0.011(6)
C16 0.116(16) 0.144(19) 0.105(16) 0.028(14) 0.052(13) 0.073(15)
C1 0.047(6) 0.043(6) 0.029(6) -0.014(5) 0.003(5) -0.013(5)
C2 0.040(7) 0.091(9) 0.057(8) -0.023(7) 0.018(6) -0.033(7)
C21 0.052(6) 0.031(5) 0.043(6) -0.009(4) -0.011(5) -0.013(5)
C20 0.033(5) 0.033(5) 0.018(5) 0.000(4) -0.003(4) -0.008(4)
C19 0.031(5) 0.030(5) 0.025(5) -0.009(4) 0.002(4) -0.006(4)
C3 0.092(12) 0.091(11) 0.086(12) 0.000(9) -0.040(10) -0.051(11)
C13 0.040(5) 0.035(5) 0.019(5) -0.006(4) 0.009(4) -0.015(4)
C14 0.044(6) 0.051(6) 0.030(6) 0.008(5) -0.009(5) -0.019(5)
Ag8 0.0340(4) 0.0251(3) 0.0266(4) -0.0008(3) -0.0043(3) -0.0094(3)
Ag7 0.0326(4) 0.0358(4) 0.0209(3) 0.0000(3) 0.0013(3) -0.0150(3)
Ag10 0.0539(4) 0.0284(4) 0.0280(4) 0.0023(3) -0.0085(3) -0.0082(3)
Ag6 0.0381(4) 0.0393(4) 0.0250(4) 0.0038(3) -0.0038(3) -0.0156(3)
Ag9 0.0446(4) 0.0257(3) 0.0294(4) -0.0015(3) 0.0033(3) -0.0076(3)
P2 0.0308(12) 0.0344(12) 0.0207(12) 0.0034(9) 0.0027(9) -0.0080(10)
F20 0.203(17) 0.117(11) 0.41(3) -0.157(16) -0.24(2) 0.092(10)
F12 0.069(5) 0.175(9) 0.053(5) -0.006(5) 0.001(4) -0.078(6)
F11 0.130(8) 0.043(4) 0.133(8) 0.011(4) -0.068(7) -0.048(5)
F14 0.079(5) 0.099(6) 0.083(5) -0.020(5) -0.032(4) -0.050(5)
F19 0.188(12) 0.047(5) 0.122(9) -0.037(5) -0.066(8) 0.059(6)
F13 0.066(5) 0.059(5) 0.084(5) 0.005(4) -0.035(4) -0.013(4)
F17 0.234(14) 0.055(5) 0.068(6) -0.012(4) 0.062(7) 0.016(6)
F15 0.074(5) 0.102(6) 0.052(4) -0.032(4) -0.003(4) -0.034(5)
F16 0.099(7) 0.060(5) 0.274(17) -0.073(8) -0.005(9) -0.029(5)
F18 0.57(5) 0.084(9) 0.092(11) -0.011(8) -0.019(18) 0.133(17)
O5 0.078(6) 0.027(4) 0.053(5) 0.005(3) 0.016(5) -0.005(4)
O6 0.072(5) 0.028(3) 0.039(4) 0.001(3) 0.002(4) -0.015(4)
O7 0.043(4) 0.031(3) 0.039(4) -0.003(3) -0.005(3) -0.016(3)
O8 0.050(4) 0.035(4) 0.036(4) 0.000(3) -0.005(3) -0.023(3)
N2 0.040(4) 0.035(4) 0.028(4) 0.007(3) -0.004(4) -0.013(4)
C27 0.23(3) 0.071(11) 0.072(13) -0.053(10) -0.065(16) 0.064(14)
C214 0.096(11) 0.083(9) 0.031(7) -0.021(6) -0.001(7) -0.021(9)
C233 0.055(7) 0.060(8) 0.050(8) 0.035(7) 0.002(6) 0.002(6)
C224 0.048(7) 0.056(7) 0.070(8) -0.005(6) -0.004(6) -0.024(6)
C29 0.041(6) 0.056(7) 0.047(7) 0.001(5) -0.008(5) -0.025(5)
C30 0.048(7) 0.067(8) 0.051(7) -0.023(6) -0.001(6) -0.025(6)
C213 0.117(13) 0.122(14) 0.051(9) -0.026(9) -0.014(9) -0.071(12)
C40 0.051(7) 0.070(8) 0.108(12) -0.010(8) 0.000(8) -0.040(7)
C48 0.090(11) 0.095(11) 0.104(13) -0.071(10) -0.039(10) 0.002(9)
C25 0.051(6) 0.037(6) 0.042(7) -0.015(5) 0.011(5) -0.015(5)
C26 0.074(8) 0.029(5) 0.041(6) -0.014(5) -0.005(6) -0.013(6)
C235 0.042(6) 0.032(5) 0.054(7) 0.011(5) 0.000(5) 0.003(5)
C234 0.051(7) 0.044(6) 0.054(8) 0.007(6) 0.015(6) 0.001(5)
C232 0.056(7) 0.056(7) 0.020(5) 0.009(5) -0.003(5) 0.003(6)
C215 0.066(8) 0.068(8) 0.036(7) -0.009(6) 0.011(6) -0.021(7)
C216 0.053(7) 0.061(7) 0.028(6) -0.011(5) 0.015(5) -0.016(6)
C211 0.039(5) 0.040(5) 0.030(5) 0.003(4) -0.001(4) -0.009(5)
C212 0.062(8) 0.086(9) 0.053(8) -0.006(7) -0.008(6) -0.041(7)
C28 0.033(5) 0.032(5) 0.032(6) -0.010(4) 0.010(4) -0.013(4)
C231 0.032(5) 0.044(5) 0.021(5) 0.003(4) 0.003(4) -0.015(4)
C221 0.032(5) 0.040(5) 0.023(5) 0.003(4) 0.002(4) -0.011(4)
C225 0.034(5) 0.044(6) 0.051(7) -0.006(5) 0.001(5) -0.012(5)
C222 0.033(5) 0.047(6) 0.048(7) 0.003(5) -0.001(5) -0.007(5)
C223 0.038(6) 0.066(8) 0.061(8) 0.010(6) 0.001(6) -0.005(6)
C109 0.036(6) 0.098(11) 0.049(7) 0.006(7) -0.008(5) -0.025(7)
C43 0.030(5) 0.032(5) 0.029(5) -0.003(4) 0.005(4) -0.006(4)
C44 0.028(5) 0.037(5) 0.029(5) 0.008(4) -0.003(4) -0.005(4)
C45 0.042(6) 0.040(5) 0.033(6) -0.017(4) -0.006(5) -0.001(5)
C47 0.075(8) 0.046(6) 0.053(7) -0.019(6) 0.002(6) -0.011(6)
C36 0.050(7) 0.117(12) 0.059(9) 0.031(8) 0.023(7) -0.025(8)
C35 0.027(5) 0.062(7) 0.073(9) -0.032(6) 0.011(5) -0.005(5)
C34 0.035(6) 0.078(9) 0.090(10) -0.025(8) 0.011(6) -0.022(6)
C32 0.035(5) 0.025(4) 0.025(5) -0.008(4) 0.000(4) -0.006(4)
C31 0.017(4) 0.029(4) 0.020(4) 0.002(3) 0.000(4) -0.002(3)
C33 0.027(5) 0.050(6) 0.035(6) -0.012(5) 0.009(4) -0.009(4)
C37 0.041(5) 0.040(6) 0.027(5) 0.015(4) -0.012(4) -0.025(5)
C38 0.042(6) 0.031(5) 0.040(6) 0.001(4) -0.006(5) -0.011(5)
C39 0.055(6) 0.040(6) 0.038(6) -0.004(5) 0.002(5) -0.028(5)
C46 0.113(12) 0.072(9) 0.053(8) -0.048(7) 0.049(8) -0.033(8)
C42 0.105(11) 0.044(7) 0.058(8) 0.013(6) -0.008(7) -0.044(7)
C41 0.077(9) 0.054(7) 0.064(8) -0.022(6) 0.003(7) -0.030(7)

loop_
_atom_type_symbol
_atom_type_description
_atom_type_scat_dispersion_real
_atom_type_scat_dispersion_imag
_atom_type_scat_source
C C 0.0181 0.0091 'International Tables Vol C Tables 4.2.6.8 and 6.1.1.4'
H H 0.0000 0.0000 'International Tables Vol C Tables 4.2.6.8 and 6.1.1.4'
Ag Ag 0.1306 4.2820 'International Tables Vol C Tables 4.2.6.8 and 6.1.1.4'
F F 0.0727 0.0534 'International Tables Vol C Tables 4.2.6.8 and 6.1.1.4'
N N 0.0311 0.0180 'International Tables Vol C Tables 4.2.6.8 and 6.1.1.4'
O O 0.0492 0.0322 'International Tables Vol C Tables 4.2.6.8 and 6.1.1.4'
P P 0.2955 0.4335 'International Tables Vol C Tables 4.2.6.8 and 6.1.1.4'

loop_
_geom_angle_atom_site_label_1
_geom_angle_atom_site_label_2
_geom_angle_atom_site_label_3
_geom_angle
_geom_angle_site_symmetry_1
_geom_angle_site_symmetry_3
C13 Ag2 O1 99.7(3) . .
C13 Ag2 P1 131.5(2) . .
O1 Ag2 P1 110.53(17) . .
C13 Ag2 C19 101.8(3) . .
O1 Ag2 C19 102.2(3) . .
P1 Ag2 C19 107.4(2) . .
C13 Ag2 Ag1 54.8(2) . .
O1 Ag2 Ag1 144.00(19) . .
P1 Ag2 Ag1 79.62(5) . .
C19 Ag2 Ag1 107.43(19) . .
C13 Ag2 Ag4 75.0(2) . .
O1 Ag2 Ag4 140.59(18) . .
P1 Ag2 Ag4 100.76(6) . .
C19 Ag2 Ag4 43.95(19) . .
Ag1 Ag2 Ag4 63.55(3) . .
C13 Ag2 Ag3 56.5(2) . .
O1 Ag2 Ag3 80.72(17) . .
P1 Ag2 Ag3 161.69(6) . .
C19 Ag2 Ag3 54.96(19) . .
Ag1 Ag2 Ag3 99.92(3) . .
Ag4 Ag2 Ag3 63.59(2) . .
C7 Ag4 C19 171.2(4) . .
C7 Ag4 Ag3 53.9(3) . 2_675
C19 Ag4 Ag3 132.3(3) . 2_675
C7 Ag4 Ag2 115.6(3) . .
C19 Ag4 Ag2 62.5(3) . .
Ag3 Ag4 Ag2 150.52(3) 2_675 .
C7 Ag4 Ag5 133.8(3) . 2_675
C19 Ag4 Ag5 52.2(2) . 2_675
Ag3 Ag4 Ag5 80.17(3) 2_675 2_675
Ag2 Ag4 Ag5 106.81(3) . 2_675
C7 Ag4 Ag1 58.6(3) . .
C19 Ag4 Ag1 119.7(3) . .
Ag3 Ag4 Ag1 103.49(3) 2_675 .
Ag2 Ag4 Ag1 57.30(2) . .
Ag5 Ag4 Ag1 152.40(3) 2_675 .
C7 Ag4 Ag3 130.7(3) . .
C19 Ag4 Ag3 56.5(2) . .
Ag3 Ag4 Ag3 105.35(3) 2_675 .
Ag2 Ag4 Ag3 58.22(2) . .
Ag5 Ag4 Ag3 60.43(2) 2_675 .
Ag1 Ag4 Ag3 92.63(3) . .
C7 Ag4 Ag5 56.7(3) . .
C19 Ag4 Ag5 130.5(2) . .
Ag3 Ag4 Ag5 60.61(2) 2_675 .
Ag2 Ag4 Ag5 90.27(3) . .
Ag5 Ag4 Ag5 107.63(3) 2_675 .
Ag1 Ag4 Ag5 54.75(2) . .
Ag3 Ag4 Ag5 74.12(3) . .
O2 Ag3 C7 109.7(3) . 2_675
O2 Ag3 C13 100.8(3) . .
C7 Ag3 C13 136.0(3) 2_675 .
O2 Ag3 C19 102.5(3) . .
C7 Ag3 C19 104.9(3) 2_675 .
C13 Ag3 C19 98.3(3) . .
O2 Ag3 Ag4 148.51(19) . 2_675
C7 Ag3 Ag4 45.9(2) 2_675 2_675
C13 Ag3 Ag4 92.7(2) . 2_675
C19 Ag3 Ag4 103.5(2) . 2_675
O2 Ag3 Ag2 82.96(18) . .
C7 Ag3 Ag2 161.6(2) 2_675 .
C13 Ag3 Ag2 49.1(2) . .
C19 Ag3 Ag2 58.2(2) . .
Ag4 Ag3 Ag2 126.25(3) 2_675 .
O2 Ag3 Ag5 124.8(2) . 2_675
C7 Ag3 Ag5 57.2(2) 2_675 2_675
C13 Ag3 Ag5 125.7(2) . 2_675
C19 Ag3 Ag5 48.6(2) . 2_675
Ag4 Ag3 Ag5 64.27(2) 2_675 2_675
Ag2 Ag3 Ag5 104.70(3) . 2_675
O2 Ag3 Ag4 136.76(19) . .
C7 Ag3 Ag4 104.9(2) 2_675 .
C13 Ag3 Ag4 69.1(2) . .
C19 Ag3 Ag4 42.66(19) . .
Ag4 Ag3 Ag4 74.65(3) 2_675 .
Ag2 Ag3 Ag4 58.19(2) . .
Ag5 Ag3 Ag4 57.85(2) 2_675 .
O3 Ag5 C19 107.8(3) . 2_675
O3 Ag5 C13 107.5(3) . .
C19 Ag5 C13 133.0(3) 2_675 .
O3 Ag5 C7 105.1(3) . .
C19 Ag5 C7 103.1(3) 2_675 .
C13 Ag5 C7 96.6(3) . .
O3 Ag5 C14 98.6(3) . .
C19 Ag5 C14 117.6(3) 2_675 .
C13 Ag5 C14 26.4(3) . .
C7 Ag5 C14 123.0(3) . .
O3 Ag5 Ag1 84.2(2) . .
C19 Ag5 Ag1 159.9(2) 2_675 .
C13 Ag5 Ag1 52.92(19) . .
C7 Ag5 Ag1 57.4(2) . .
C14 Ag5 Ag1 74.9(2) . .
O3 Ag5 Ag4 146.8(2) . 2_675
C19 Ag5 Ag4 45.1(2) 2_675 2_675
C13 Ag5 Ag4 89.7(2) . 2_675
C7 Ag5 Ag4 100.7(2) . 2_675
C14 Ag5 Ag4 84.1(2) . 2_675
Ag1 Ag5 Ag4 127.86(3) . 2_675
O3 Ag5 Ag3 125.0(2) . 2_675
C19 Ag5 Ag3 55.9(2) 2_675 2_675
C13 Ag5 Ag3 120.9(2) . 2_675
C7 Ag5 Ag3 48.1(2) . 2_675
C14 Ag5 Ag3 136.3(2) . 2_675
Ag1 Ag5 Ag3 104.00(3) . 2_675
Ag4 Ag5 Ag3 61.72(2) 2_675 2_675
O3 Ag5 Ag4 140.2(2) . .
C19 Ag5 Ag4 101.7(2) 2_675 .
C13 Ag5 Ag4 67.6(2) . .
C7 Ag5 Ag4 41.1(2) . .
C14 Ag5 Ag4 90.5(3) . .
Ag1 Ag5 Ag4 60.89(3) . .
Ag4 Ag5 Ag4 72.37(3) 2_675 .
Ag3 Ag5 Ag4 55.12(2) 2_675 .
O4 Ag1 N1 87.9(3) . .
O4 Ag1 C13 107.9(3) . .
N1 Ag1 C13 116.8(3) . .
O4 Ag1 C7 101.9(3) . .
N1 Ag1 C7 136.5(3) . .
C13 Ag1 C7 100.4(3) . .
O4 Ag1 Ag5 80.48(19) . .
N1 Ag1 Ag5 163.99(19) . .
C13 Ag1 Ag5 57.7(2) . .
C7 Ag1 Ag5 57.6(2) . .
O4 Ag1 Ag2 151.1(2) . .
N1 Ag1 Ag2 87.18(17) . .
C13 Ag1 Ag2 50.6(2) . .
C7 Ag1 Ag2 101.2(2) . .
Ag5 Ag1 Ag2 97.74(3) . .
O4 Ag1 Ag4 139.3(2) . .
N1 Ag1 Ag4 130.19(18) . .
C13 Ag1 Ag4 70.9(2) . .
C7 Ag1 Ag4 42.3(2) . .
Ag5 Ag1 Ag4 64.36(3) . .
Ag2 Ag1 Ag4 59.15(2) . .
C111 P1 C131 105.8(4) . .
C111 P1 C121 104.8(4) . .
C131 P1 C121 102.8(4) . .
C111 P1 Ag2 115.0(3) . .
C131 P1 Ag2 108.1(3) . .
C121 P1 Ag2 119.0(3) . .
C1 O1 Ag2 123.4(6) . .
C1 O2 Ag3 121.4(6) . .
C4 O3 Ag5 120.5(7) . .
C4 O4 Ag1 125.2(7) . .
C135 N1 C131 117.8(8) . .
C135 N1 Ag1 117.7(6) . .
C131 N1 Ag1 122.9(5) . .
C122 C121 C126 119.0(9) . .
C122 C121 P1 117.9(7) . .
C126 C121 P1 123.0(8) . .
C21 C24 H24A 109.5 . .
C21 C24 H24B 109.5 . .
H24A C24 H24B 109.5 . .
C21 C24 H24C 109.5 . .
H24A C24 H24C 109.5 . .
H24B C24 H24C 109.5 . .
C121 C126 C125 120.2(11) . .
C121 C126 H126 119.9 . .
C125 C126 H126 119.9 . .
C21 C22 H22A 109.5 . .
C21 C22 H22B 109.5 . .
H22A C22 H22B 109.5 . .
C21 C22 H22C 109.5 . .
H22A C22 H22C 109.5 . .
H22B C22 H22C 109.5 . .
C124 C125 C126 120.0(10) . .
C124 C125 H125 120.0 . .
C126 C125 H125 120.0 . .
C21 C23 H23A 109.5 . .
C21 C23 H23B 109.5 . .
H23A C23 H23B 109.5 . .
C21 C23 H23C 109.5 . .
H23A C23 H23C 109.5 . .
H23B C23 H23C 109.5 . .
C124 C123 C122 119.9(11) . .
C124 C123 H123 120.1 . .
C122 C123 H123 120.1 . .
C8 C7 Ag4 157.0(8) . .
C8 C7 Ag3 114.8(8) . 2_675
Ag4 C7 Ag3 80.2(3) . 2_675
C8 C7 Ag1 98.2(7) . .
Ag4 C7 Ag1 79.2(3) . .
Ag3 C7 Ag1 136.6(4) 2_675 .
C8 C7 Ag5 117.7(7) . .
Ag4 C7 Ag5 82.2(3) . .
Ag3 C7 Ag5 74.7(3) 2_675 .
Ag1 C7 Ag5 65.0(2) . .
C125 C124 C123 120.2(10) . .
C125 C124 H124 119.9 . .
C123 C124 H124 119.9 . .
C7 C8 C9 177.4(12) . .
C123 C122 C121 120.6(9) . .
C123 C122 H122 119.7 . .
C121 C122 H122 119.7 . .
C113 C112 C111 119.9(10) . .
C113 C112 H112 120.0 . .
C111 C112 H112 120.0 . .
C8 C9 C12 110.7(10) . .
C8 C9 C10 107.8(11) . .
C12 C9 C10 110.5(13) . .
C8 C9 C11 108.3(10) . .
C12 C9 C11 110.0(14) . .
C10 C9 C11 109.5(14) . .
C116 C111 C112 119.6(8) . .
C116 C111 P1 123.8(7) . .
C112 C111 P1 116.6(8) . .
C9 C11 H11A 109.5 . .
C9 C11 H11B 109.5 . .
H11A C11 H11B 109.5 . .
C9 C11 H11C 109.5 . .
H11A C11 H11C 109.5 . .
H11B C11 H11C 109.5 . .
C111 C116 C115 121.0(9) . .
C111 C116 H116 119.5 . .
C115 C116 H116 119.5 . .
C9 C10 H10A 109.5 . .
C9 C10 H10B 109.5 . .
H10A C10 H10B 109.5 . .
C9 C10 H10C 109.5 . .
H10A C10 H10C 109.5 . .
H10B C10 H10C 109.5 . .
C114 C115 C116 118.8(10) . .
C114 C115 H115 120.6 . .
C116 C115 H115 120.6 . .
C9 C12 H12A 109.5 . .
C9 C12 H12B 109.5 . .
H12A C12 H12B 109.5 . .
C9 C12 H12C 109.5 . .
H12A C12 H12C 109.5 . .
H12B C12 H12C 109.5 . .
C113 C114 C115 120.5(9) . .
C113 C114 H114 119.8 . .
C115 C114 H114 119.8 . .
O4 C4 O3 129.6(10) . .
O4 C4 C5 112.1(11) . .
O3 C4 C5 118.2(11) . .
C114 C113 C112 120.0(10) . .
C114 C113 H113 120.0 . .
C112 C113 H113 120.0 . .
F1 C5 F2 110.9(15) . .
F1 C5 C6 107.7(16) . .
F2 C5 C6 99.9(16) . .
F1 C5 C4 110.9(13) . .
F2 C5 C4 108.5(15) . .
C6 C5 C4 118.4(13) . .
N1 C135 C134 122.1(9) . .
N1 C135 H135 119.0 . .
C134 C135 H135 119.0 . .
C133 C134 C135 120.2(9) . .
C133 C134 H134 119.9 . .
C135 C134 H134 119.9 . .
C15 C17 H17A 109.5 . .
C15 C17 H17B 109.5 . .
H17A C17 H17B 109.5 . .
C15 C17 H17C 109.5 . .
H17A C17 H17C 109.5 . .
H17B C17 H17C 109.5 . .
C134 C133 C132 118.3(9) . .
C134 C133 H133 120.9 . .
C132 C133 H133 120.9 . .
C15 C18 H18A 109.5 . .
C15 C18 H18B 109.5 . .
H18A C18 H18B 109.5 . .
C15 C18 H18C 109.5 . .
H18A C18 H18C 109.5 . .
H18B C18 H18C 109.5 . .
C131 C132 C133 118.9(10) . .
C131 C132 H132 120.5 . .
C133 C132 H132 120.5 . .
N1 C131 C132 122.7(8) . .
N1 C131 P1 112.8(6) . .
C132 C131 P1 124.5(7) . .
F3 C6 F4 109.5(15) . .
F3 C6 F5 112(2) . .
F4 C6 F5 108.1(14) . .
F3 C6 C5 110.5(14) . .
F4 C6 C5 115(2) . .
F5 C6 C5 101.4(15) . .
C14 C15 C17 113.0(10) . .
C14 C15 C16 109.4(12) . .
C17 C15 C16 110.1(15) . .
C14 C15 C18 107.0(11) . .
C17 C15 C18 110.9(14) . .
C16 C15 C18 106.2(16) . .
C15 C16 H16A 109.5 . .
C15 C16 H16B 109.5 . .
H16A C16 H16B 109.5 . .
C15 C16 H16C 109.5 . .
H16A C16 H16C 109.5 . .
H16B C16 H16C 109.5 . .
O2 C1 O1 131.2(10) . .
O2 C1 C2 113.6(10) . .
O1 C1 C2 115.3(9) . .
F6 C2 F7 109.5(11) . .
F6 C2 C3 114.9(13) . .
F7 C2 C3 95.9(11) . .
F6 C2 C1 112.9(11) . .
F7 C2 C1 108.3(10) . .
C3 C2 C1 113.8(10) . .
C20 C21 C24 106.4(9) . .
C20 C21 C23 108.4(9) . .
C24 C21 C23 111.9(11) . .
C20 C21 C22 108.1(10) . .
C24 C21 C22 111.1(11) . .
C23 C21 C22 110.7(10) . .
C19 C20 C21 178.9(11) . .
C20 C19 Ag4 160.8(8) . .
C20 C19 Ag5 105.9(7) . 2_675
Ag4 C19 Ag5 82.7(3) . 2_675
C20 C19 Ag3 117.7(7) . .
Ag4 C19 Ag3 80.8(3) . .
Ag5 C19 Ag3 75.5(3) 2_675 .
C20 C19 Ag2 107.7(7) . .
Ag4 C19 Ag2 73.6(3) . .
Ag5 C19 Ag2 137.9(4) 2_675 .
Ag3 C19 Ag2 66.9(2) . .
F9 C3 F10 117.9(19) . .
F9 C3 F8 110.6(14) . .
F10 C3 F8 106.3(12) . .
F9 C3 C2 111.5(13) . .
F10 C3 C2 103.3(14) . .
F8 C3 C2 106.4(14) . .
C14 C13 Ag2 149.1(8) . .
C14 C13 Ag1 133.8(8) . .
Ag2 C13 Ag1 74.6(3) . .
C14 C13 Ag3 91.1(7) . .
Ag2 C13 Ag3 74.3(3) . .
Ag1 C13 Ag3 126.5(4) . .
C14 C13 Ag5 83.4(6) . .
Ag2 C13 Ag5 124.1(4) . .
Ag1 C13 Ag5 69.4(2) . .
Ag3 C13 Ag5 94.6(3) . .
C13 C14 C15 170.7(11) . .
C13 C14 Ag5 70.2(6) . .
C15 C14 Ag5 117.2(8) . .
C43 Ag8 C37 177.9(4) . .
C43 Ag8 Ag10 52.8(3) . 2_566
C37 Ag8 Ag10 129.0(2) . 2_566
C43 Ag8 Ag7 66.5(3) . .
C37 Ag8 Ag7 112.4(3) . .
Ag10 Ag8 Ag7 112.88(3) 2_566 .
C43 Ag8 Ag6 129.7(3) . 2_566
C37 Ag8 Ag6 52.3(2) . 2_566
Ag10 Ag8 Ag6 77.63(3) 2_566 2_566
Ag7 Ag8 Ag6 141.32(3) . 2_566
C43 Ag8 Ag9 124.0(3) . .
C37 Ag8 Ag9 54.9(3) . .
Ag10 Ag8 Ag9 152.67(3) 2_566 .
Ag7 Ag8 Ag9 57.67(2) . .
Ag6 Ag8 Ag9 95.30(3) 2_566 .
C43 Ag8 Ag6 54.4(2) . .
C37 Ag8 Ag6 126.7(3) . .
Ag10 Ag8 Ag6 63.23(2) 2_566 .
Ag7 Ag8 Ag6 59.53(2) . .
Ag6 Ag8 Ag6 98.98(2) 2_566 .
Ag9 Ag8 Ag6 92.47(3) . .
C31 Ag7 O7 98.7(3) . .
C31 Ag7 P2 132.2(2) . .
O7 Ag7 P2 115.14(18) . .
C31 Ag7 Ag9 55.1(2) . .
O7 Ag7 Ag9 146.04(17) . .
P2 Ag7 Ag9 79.35(6) . .
C31 Ag7 Ag8 78.2(2) . .
O7 Ag7 Ag8 139.03(17) . .
P2 Ag7 Ag8 94.70(6) . .
Ag9 Ag7 Ag8 62.94(2) . .
C31 Ag7 Ag6 57.1(2) . .
O7 Ag7 Ag6 81.45(17) . .
P2 Ag7 Ag6 154.74(6) . .
Ag9 Ag7 Ag6 97.43(3) . .
Ag8 Ag7 Ag6 62.35(2) . .
C43 Ag10 O6 107.0(3) 2_566 .
C43 Ag10 C31 142.9(3) 2_566 .
O6 Ag10 C31 104.4(3) . .
C43 Ag10 C32 128.9(3) 2_566 .
O6 Ag10 C32 95.5(3) . .
C31 Ag10 C32 27.5(3) . .
C43 Ag10 Ag8 46.6(2) 2_566 2_566
O6 Ag10 Ag8 144.17(18) . 2_566
C31 Ag10 Ag8 96.42(19) . 2_566
C32 Ag10 Ag8 89.71(19) . 2_566
C43 Ag10 Ag9 147.5(2) 2_566 .
O6 Ag10 Ag9 85.28(18) . .
C31 Ag10 Ag9 53.80(19) . .
C32 Ag10 Ag9 77.7(2) . .
Ag8 Ag10 Ag9 130.33(3) 2_566 .
C43 Ag10 Ag6 52.8(2) 2_566 2_566
O6 Ag10 Ag6 127.3(2) . 2_566
C31 Ag10 Ag6 118.30(19) . 2_566
C32 Ag10 Ag6 136.31(19) . 2_566
Ag8 Ag10 Ag6 61.74(2) 2_566 2_566
Ag9 Ag10 Ag6 95.63(3) . 2_566
C37 Ag6 O8 109.9(3) 2_566 .
C37 Ag6 C43 109.7(3) 2_566 .
O8 Ag6 C43 102.9(3) . .
C37 Ag6 C31 132.0(3) 2_566 .
O8 Ag6 C31 96.6(2) . .
C43 Ag6 C31 101.9(3) . .
C37 Ag6 Ag8 44.6(2) 2_566 2_566
O8 Ag6 Ag8 143.74(17) . 2_566
C43 Ag6 Ag8 110.1(2) . 2_566
C31 Ag6 Ag8 91.19(19) . 2_566
C37 Ag6 Ag7 167.7(2) 2_566 .
O8 Ag6 Ag7 81.41(16) . .
C43 Ag6 Ag7 61.7(2) . .
C31 Ag6 Ag7 47.85(19) . .
Ag8 Ag6 Ag7 127.49(3) 2_566 .
C37 Ag6 Ag8 109.6(2) 2_566 .
O8 Ag6 Ag8 134.98(17) . .
C43 Ag6 Ag8 42.8(2) . .
C31 Ag6 Ag8 71.66(18) . .
Ag8 Ag6 Ag8 81.02(2) 2_566 .
Ag7 Ag6 Ag8 58.12(2) . .
C37 Ag6 Ag10 64.6(2) 2_566 2_566
O8 Ag6 Ag10 129.73(18) . 2_566
C43 Ag6 Ag10 46.9(2) . 2_566
C31 Ag6 Ag10 124.93(18) . 2_566
Ag8 Ag6 Ag10 69.48(2) 2_566 2_566
Ag7 Ag6 Ag10 104.80(3) . 2_566
Ag8 Ag6 Ag10 55.03(2) . 2_566
O5 Ag9 N2 86.4(3) . .
O5 Ag9 C31 104.7(3) . .
N2 Ag9 C31 119.3(3) . .
O5 Ag9 C37 107.6(3) . .
N2 Ag9 C37 129.3(3) . .
C31 Ag9 C37 104.2(3) . .
O5 Ag9 Ag10 79.59(19) . .
N2 Ag9 Ag10 161.8(2) . .
C31 Ag9 Ag10 54.6(2) . .
C37 Ag9 Ag10 66.9(2) . .
O5 Ag9 Ag7 145.3(2) . .
N2 Ag9 Ag7 88.03(19) . .
C31 Ag9 Ag7 50.0(2) . .
C37 Ag9 Ag7 102.4(2) . .
Ag10 Ag9 Ag7 96.79(3) . .
O5 Ag9 Ag8 145.3(2) . .
N2 Ag9 Ag8 125.3(2) . .
C31 Ag9 Ag8 73.88(19) . .
C37 Ag9 Ag8 43.2(2) . .
Ag10 Ag9 Ag8 71.53(2) . .
Ag7 Ag9 Ag8 59.39(2) . .
C211 P2 C231 105.7(4) . .
C211 P2 C221 104.9(4) . .
C231 P2 C221 103.1(4) . .
C211 P2 Ag7 117.2(3) . .
C231 P2 Ag7 109.6(3) . .
C221 P2 Ag7 115.1(3) . .
C25 O5 Ag9 124.7(7) . .
C25 O6 Ag10 118.9(7) . .
C28 O7 Ag7 124.1(6) . .
C28 O8 Ag6 122.3(6) . .
C235 N2 C231 119.4(9) . .
C235 N2 Ag9 119.0(7) . .
C231 N2 Ag9 120.9(6) . .
F20 C27 F19 109(2) . .
F20 C27 C26 112(2) . .
F19 C27 C26 117.3(13) . .
F20 C27 F18 101.9(18) . .
F19 C27 F18 105(2) . .
C26 C27 F18 110(3) . .
C215 C214 C213 121.6(11) . .
C215 C214 H214 119.2 . .
C213 C214 H214 119.2 . .
C232 C233 C234 120.3(11) . .
C232 C233 H233 119.9 . .
C234 C233 H233 119.9 . .
C109 C224 C225 119.8(11) . .
C109 C224 H224 120.1 . .
C225 C224 H224 120.1 . .
F12 C29 F11 105.7(10) . .
F12 C29 C30 107.2(10) . .
F11 C29 C30 107.0(10) . .
F12 C29 C28 110.8(9) . .
F11 C29 C28 107.4(9) . .
C30 C29 C28 118.1(9) . .
F13 C30 F15 107.8(11) . .
F13 C30 F14 106.7(10) . .
F15 C30 F14 105.9(9) . .
F13 C30 C29 113.1(10) . .
F15 C30 C29 112.4(10) . .
F14 C30 C29 110.6(10) . .
C214 C213 C212 119.2(13) . .
C214 C213 H213 120.4 . .
C212 C213 H213 120.4 . .
C39 C40 H40A 109.5 . .
C39 C40 H40B 109.5 . .
H40A C40 H40B 109.5 . .
C39 C40 H40C 109.5 . .
H40A C40 H40C 109.5 . .
H40B C40 H40C 109.5 . .
C45 C48 H48A 109.5 . .
C45 C48 H48B 109.5 . .
H48A C48 H48B 109.5 . .
C45 C48 H48C 109.5 . .
H48A C48 H48C 109.5 . .
H48B C48 H48C 109.5 . .
O5 C25 O6 130.9(10) . .
O5 C25 C26 114.0(10) . .
O6 C25 C26 115.0(9) . .
F17 C26 F16 102.5(11) . .
F17 C26 C27 106.2(16) . .
F16 C26 C27 106.4(18) . .
F17 C26 C25 113.6(10) . .
F16 C26 C25 109.1(10) . .
C27 C26 C25 117.7(10) . .
N2 C235 C234 122.4(11) . .
N2 C235 H235 118.8 . .
C234 C235 H235 118.8 . .
C233 C234 C235 118.2(11) . .
C233 C234 H234 120.9 . .
C235 C234 H234 120.9 . .
C233 C232 C231 118.6(11) . .
C233 C232 H232 120.7 . .
C231 C232 H232 120.7 . .
C216 C215 C214 118.8(12) . .
C216 C215 H215 120.6 . .
C214 C215 H215 120.6 . .
C215 C216 C211 123.3(11) . .
C215 C216 H216 118.3 . .
C211 C216 H216 118.3 . .
C212 C211 C216 116.5(10) . .
C212 C211 P2 119.4(8) . .
C216 C211 P2 124.0(8) . .
C213 C212 C211 120.5(13) . .
C213 C212 H212 119.7 . .
C211 C212 H212 119.7 . .
O8 C28 O7 130.6(9) . .
O8 C28 C29 115.8(8) . .
O7 C28 C29 113.5(9) . .
N2 C231 C232 121.1(9) . .
N2 C231 P2 114.8(7) . .
C232 C231 P2 124.1(8) . .
C222 C221 C225 118.2(9) . .
C222 C221 P2 118.0(7) . .
C225 C221 P2 123.7(8) . .
C224 C225 C221 121.2(11) . .
C224 C225 H225 119.4 . .
C221 C225 H225 119.4 . .
C221 C222 C223 121.5(11) . .
C221 C222 H222 119.2 . .
C223 C222 H222 119.2 . .
C109 C223 C222 118.7(12) . .
C109 C223 H223 120.6 . .
C222 C223 H223 120.6 . .
C224 C109 C223 120.5(11) . .
C224 C109 H109 119.8 . .
C223 C109 H109 119.8 . .
C44 C43 Ag8 156.7(8) . .
C44 C43 Ag10 114.3(7) . 2_566
Ag8 C43 Ag10 80.6(3) . 2_566
C44 C43 Ag6 116.2(7) . .
Ag8 C43 Ag6 82.8(3) . .
Ag10 C43 Ag6 80.3(3) 2_566 .
C43 C44 C45 177.7(10) . .
C44 C45 C48 110.4(9) . .
C44 C45 C46 109.0(9) . .
C48 C45 C46 111.1(12) . .
C44 C45 C47 109.0(8) . .
C48 C45 C47 108.1(11) . .
C46 C45 C47 109.1(10) . .
C45 C47 H47A 109.5 . .
C45 C47 H47B 109.5 . .
H47A C47 H47B 109.5 . .
C45 C47 H47C 109.5 . .
H47A C47 H47C 109.5 . .
H47B C47 H47C 109.5 . .
C33 C36 H36A 109.5 . .
C33 C36 H36B 109.5 . .
H36A C36 H36B 109.5 . .
C33 C36 H36C 109.5 . .
H36A C36 H36C 109.5 . .
H36B C36 H36C 109.5 . .
C33 C35 H35A 109.5 . .
C33 C35 H35B 109.5 . .
H35A C35 H35B 109.5 . .
C33 C35 H35C 109.5 . .
H35A C35 H35C 109.5 . .
H35B C35 H35C 109.5 . .
C33 C34 H34A 109.5 . .
C33 C34 H34B 109.5 . .
H34A C34 H34B 109.5 . .
C33 C34 H34C 109.5 . .
H34A C34 H34C 109.5 . .
H34B C34 H34C 109.5 . .
C31 C32 C33 171.0(10) . .
C31 C32 Ag10 67.5(6) . .
C33 C32 Ag10 119.8(6) . .
C32 C31 Ag7 141.9(7) . .
C32 C31 Ag9 139.7(7) . .
Ag7 C31 Ag9 74.9(2) . .
C32 C31 Ag10 85.1(6) . .
Ag7 C31 Ag10 129.6(4) . .
Ag9 C31 Ag10 71.6(2) . .
C32 C31 Ag6 90.4(6) . .
Ag7 C31 Ag6 75.1(2) . .
Ag9 C31 Ag6 121.9(3) . .
Ag10 C31 Ag6 92.1(3) . .
C32 C33 C35 108.4(8) . .
C32 C33 C36 109.6(9) . .
C35 C33 C36 109.8(10) . .
C32 C33 C34 107.6(8) . .
C35 C33 C34 109.3(9) . .
C36 C33 C34 112.0(10) . .
C38 C37 Ag8 165.7(9) . .
C38 C37 Ag6 108.1(7) . 2_566
Ag8 C37 Ag6 83.1(3) . 2_566
C38 C37 Ag9 96.4(7) . .
Ag8 C37 Ag9 81.9(3) . .
Ag6 C37 Ag9 131.1(4) 2_566 .
C37 C38 C39 175.1(11) . .
C38 C39 C40 108.1(10) . .
C38 C39 C42 108.5(9) . .
C40 C39 C42 111.9(10) . .
C38 C39 C41 108.1(9) . .
C40 C39 C41 109.0(10) . .
C42 C39 C41 111.2(11) . .
C45 C46 H46A 109.5 . .
C45 C46 H46B 109.5 . .
H46A C46 H46B 109.5 . .
C45 C46 H46C 109.5 . .
H46A C46 H46C 109.5 . .
H46B C46 H46C 109.5 . .
C39 C42 H42A 109.5 . .
C39 C42 H42B 109.5 . .
H42A C42 H42B 109.5 . .
C39 C42 H42C 109.5 . .
H42A C42 H42C 109.5 . .
H42B C42 H42C 109.5 . .
C39 C41 H41A 109.5 . .
C39 C41 H41B 109.5 . .
H41A C41 H41B 109.5 . .
C39 C41 H41C 109.5 . .
H41A C41 H41C 109.5 . .
H41B C41 H41C 109.5 . .

loop_
_geom_bond_atom_site_label_1
_geom_bond_atom_site_label_2
_geom_bond_distance
_geom_bond_site_symmetry_2
Ag2 C13 2.278(9) .
Ag2 O1 2.336(7) .
Ag2 P1 2.425(2) .
Ag2 C19 2.681(9) .
Ag2 Ag1 2.8422(9) .
Ag2 Ag4 2.8996(9) .
Ag2 Ag3 2.9008(9) .
Ag4 C7 2.071(9) .
Ag4 C19 2.098(9) .
Ag4 Ag3 2.8417(9) 2_675
Ag4 Ag5 2.9384(10) 2_675
Ag4 Ag1 3.0241(10) .
Ag4 Ag3 3.0562(10) .
Ag4 Ag5 3.1206(10) .
Ag3 O2 2.320(7) .
Ag3 C7 2.330(9) 2_675
Ag3 C13 2.514(9) .
Ag3 C19 2.583(9) .
Ag3 Ag4 2.8417(9) 2_675
Ag3 Ag5 3.0184(11) 2_675
Ag5 O3 2.333(8) .
Ag5 C19 2.340(9) 2_675
Ag5 C13 2.553(9) .
Ag5 C7 2.632(9) .
Ag5 C14 2.695(10) .
Ag5 Ag1 2.8266(10) .
Ag5 Ag4 2.9384(10) 2_675
Ag5 Ag3 3.0184(11) 2_675
Ag1 O4 2.337(7) .
Ag1 N1 2.345(7) .
Ag1 C13 2.409(9) .
Ag1 C7 2.628(10) .
P1 C111 1.814(9) .
P1 C131 1.829(9) .
P1 C121 1.839(9) .
F7 C2 1.480(17) .
F4 C6 1.32(2) .
F6 C2 1.257(16) .
F3 C6 1.302(18) .
F8 C3 1.361(16) .
F5 C6 1.41(3) .
F10 C3 1.333(19) .
F9 C3 1.26(2) .
F2 C5 1.40(2) .
F1 C5 1.305(19) .
O1 C1 1.236(12) .
O2 C1 1.226(13) .
O3 C4 1.223(14) .
O4 C4 1.212(14) .
N1 C135 1.338(12) .
N1 C131 1.362(12) .
C121 C122 1.377(14) .
C121 C126 1.380(14) .
C24 C21 1.504(18) .
C24 H24A 0.9600 .
C24 H24B 0.9600 .
C24 H24C 0.9600 .
C126 C125 1.384(17) .
C126 H126 0.9300 .
C22 C21 1.542(18) .
C22 H22A 0.9600 .
C22 H22B 0.9600 .
C22 H22C 0.9600 .
C125 C124 1.363(17) .
C125 H125 0.9300 .
C23 C21 1.526(16) .
C23 H23A 0.9600 .
C23 H23B 0.9600 .
C23 H23C 0.9600 .
C123 C124 1.372(16) .
C123 C122 1.374(15) .
C123 H123 0.9300 .
C7 C8 1.227(13) .
C7 Ag3 2.330(9) 2_675
C124 H124 0.9300 .
C8 C9 1.453(14) .
C122 H122 0.9300 .
C112 C113 1.392(14) .
C112 C111 1.391(14) .
C112 H112 0.9300 .
C9 C12 1.50(2) .
C9 C10 1.52(2) .
C9 C11 1.523(19) .
C111 C116 1.369(15) .
C11 H11A 0.9600 .
C11 H11B 0.9600 .
C11 H11C 0.9600 .
C116 C115 1.400(14) .
C116 H116 0.9300 .
C10 H10A 0.9600 .
C10 H10B 0.9600 .
C10 H10C 0.9600 .
C115 C114 1.388(16) .
C115 H115 0.9300 .
C12 H12A 0.9600 .
C12 H12B 0.9600 .
C12 H12C 0.9600 .
C114 C113 1.379(17) .
C114 H114 0.9300 .
C4 C5 1.562(18) .
C113 H113 0.9300 .
C5 C6 1.46(2) .
C135 C134 1.378(15) .
C135 H135 0.9300 .
C134 C133 1.377(16) .
C134 H134 0.9300 .
C17 C15 1.484(18) .
C17 H17A 0.9600 .
C17 H17B 0.9600 .
C17 H17C 0.9600 .
C133 C132 1.388(15) .
C133 H133 0.9300 .
C18 C15 1.53(2) .
C18 H18A 0.9600 .
C18 H18B 0.9600 .
C18 H18C 0.9600 .
C132 C131 1.374(13) .
C132 H132 0.9300 .
C15 C14 1.458(16) .
C15 C16 1.52(2) .
C16 H16A 0.9600 .
C16 H16B 0.9600 .
C16 H16C 0.9600 .
C1 C2 1.560(15) .
C2 C3 1.51(2) .
C21 C20 1.494(13) .
C20 C19 1.194(13) .
C19 Ag5 2.340(9) 2_675
C13 C14 1.207(15) .
Ag8 C43 2.068(9) .
Ag8 C37 2.069(10) .
Ag8 Ag10 2.8094(9) 2_566
Ag8 Ag7 2.8944(9) .
Ag8 Ag6 2.9231(9) 2_566
Ag8 Ag9 2.9950(9) .
Ag8 Ag6 3.0195(9) .
Ag7 C31 2.254(8) .
Ag7 O7 2.296(6) .
Ag7 P2 2.417(2) .
Ag7 Ag9 2.8416(9) .
Ag7 Ag6 2.9380(9) .
Ag10 C43 2.268(10) 2_566
Ag10 O6 2.328(7) .
Ag10 C31 2.439(8) .
Ag10 C32 2.630(9) .
Ag10 Ag8 2.8094(9) 2_566
Ag10 Ag9 2.8387(10) .
Ag10 Ag6 3.0608(10) 2_566
Ag6 C37 2.329(9) 2_566
Ag6 O8 2.339(6) .
Ag6 C43 2.474(9) .
Ag6 C31 2.553(8) .
Ag6 Ag8 2.9231(9) 2_566
Ag6 Ag10 3.0608(10) 2_566
Ag9 O5 2.360(8) .
Ag9 N2 2.375(8) .
Ag9 C31 2.414(8) .
Ag9 C37 2.475(9) .
P2 C211 1.802(10) .
P2 C231 1.818(10) .
P2 C221 1.837(9) .
F20 C27 1.30(3) .
F12 C29 1.333(14) .
F11 C29 1.369(14) .
F14 C30 1.359(13) .
F19 C27 1.329(18) .
F13 C30 1.309(15) .
F17 C26 1.295(15) .
F15 C30 1.343(15) .
F16 C26 1.347(15) .
F18 C27 1.36(4) .
O5 C25 1.221(13) .
O6 C25 1.230(13) .
O7 C28 1.245(11) .
O8 C28 1.229(12) .
N2 C235 1.321(13) .
N2 C231 1.343(13) .
C27 C26 1.36(2) .
C214 C215 1.355(19) .
C214 C213 1.37(2) .
C214 H214 0.9300 .
C233 C232 1.362(18) .
C233 C234 1.37(2) .
C233 H233 0.9300 .
C224 C109 1.363(19) .
C224 C225 1.369(16) .
C224 H224 0.9300 .
C29 C30 1.475(17) .
C29 C28 1.547(14) .
C213 C212 1.381(19) .
C213 H213 0.9300 .
C40 C39 1.518(17) .
C40 H40A 0.9600 .
C40 H40B 0.9600 .
C40 H40C 0.9600 .
C48 C45 1.507(18) .
C48 H48A 0.9600 .
C48 H48B 0.9600 .
C48 H48C 0.9600 .
C25 C26 1.561(15) .
C235 C234 1.389(16) .
C235 H235 0.9300 .
C234 H234 0.9300 .
C232 C231 1.398(14) .
C232 H232 0.9300 .
C215 C216 1.331(16) .
C215 H215 0.9300 .
C216 C211 1.403(15) .
C216 H216 0.9300 .
C211 C212 1.387(16) .
C212 H212 0.9300 .
C221 C222 1.370(15) .
C221 C225 1.374(14) .
C225 H225 0.9300 .
C222 C223 1.380(16) .
C222 H222 0.9300 .
C223 C109 1.377(19) .
C223 H223 0.9300 .
C109 H109 0.9300 .
C43 C44 1.249(14) .
C43 Ag10 2.268(10) 2_566
C44 C45 1.494(14) .
C45 C46 1.521(17) .
C45 C47 1.548(16) .
C47 H47A 0.9600 .
C47 H47B 0.9600 .
C47 H47C 0.9600 .
C36 C33 1.521(17) .
C36 H36A 0.9600 .
C36 H36B 0.9600 .
C36 H36C 0.9600 .
C35 C33 1.515(16) .
C35 H35A 0.9600 .
C35 H35B 0.9600 .
C35 H35C 0.9600 .
C34 C33 1.534(16) .
C34 H34A 0.9600 .
C34 H34B 0.9600 .
C34 H34C 0.9600 .
C32 C31 1.218(13) .
C32 C33 1.499(13) .
C37 C38 1.218(14) .
C37 Ag6 2.329(9) 2_566
C38 C39 1.491(14) .
C39 C42 1.519(16) .
C39 C41 1.532(17) .
C46 H46A 0.9600 .
C46 H46B 0.9600 .
C46 H46C 0.9600 .
C42 H42A 0.9600 .
C42 H42B 0.9600 .
C42 H42C 0.9600 .
C41 H41A 0.9600 .
C41 H41B 0.9600 .
C41 H41C 0.9600 .

loop_
_geom_torsion_atom_site_label_1
_geom_torsion_atom_site_label_2
_geom_torsion_atom_site_label_3
_geom_torsion_atom_site_label_4
_geom_torsion
_geom_torsion_site_symmetry_1
_geom_torsion_site_symmetry_4
C13 Ag2 Ag4 C7 64.0(4) . .
O1 Ag2 Ag4 C7 151.1(4) . .
P1 Ag2 Ag4 C7 -66.4(3) . .
C19 Ag2 Ag4 C7 -170.4(4) . .
Ag1 Ag2 Ag4 C7 6.2(3) . .
Ag3 Ag2 Ag4 C7 123.7(3) . .
C13 Ag2 Ag4 C19 -125.6(4) . .
O1 Ag2 Ag4 C19 -38.5(4) . .
P1 Ag2 Ag4 C19 104.0(3) . .
Ag1 Ag2 Ag4 C19 176.6(3) . .
Ag3 Ag2 Ag4 C19 -65.9(3) . .
C13 Ag2 Ag4 Ag3 2.7(2) . 2_675
O1 Ag2 Ag4 Ag3 89.8(3) . 2_675
P1 Ag2 Ag4 Ag3 -127.67(8) . 2_675
C19 Ag2 Ag4 Ag3 128.3(3) . 2_675
Ag1 Ag2 Ag4 Ag3 -55.09(6) . 2_675
Ag3 Ag2 Ag4 Ag3 62.41(6) . 2_675
C13 Ag2 Ag4 Ag5 -97.2(2) . 2_675
O1 Ag2 Ag4 Ag5 -10.1(3) . 2_675
P1 Ag2 Ag4 Ag5 132.43(6) . 2_675
C19 Ag2 Ag4 Ag5 28.4(3) . 2_675
Ag1 Ag2 Ag4 Ag5 -154.98(3) . 2_675
Ag3 Ag2 Ag4 Ag5 -37.48(3) . 2_675
C13 Ag2 Ag4 Ag1 57.8(2) . .
O1 Ag2 Ag4 Ag1 144.9(3) . .
P1 Ag2 Ag4 Ag1 -72.58(6) . .
C19 Ag2 Ag4 Ag1 -176.6(3) . .
Ag3 Ag2 Ag4 Ag1 117.50(3) . .
C13 Ag2 Ag4 Ag3 -59.7(2) . .
O1 Ag2 Ag4 Ag3 27.4(3) . .
P1 Ag2 Ag4 Ag3 169.92(6) . .
C19 Ag2 Ag4 Ag3 65.9(3) . .
Ag1 Ag2 Ag4 Ag3 -117.50(3) . .
C13 Ag2 Ag4 Ag5 11.3(2) . .
O1 Ag2 Ag4 Ag5 98.4(3) . .
P1 Ag2 Ag4 Ag5 -119.04(6) . .
C19 Ag2 Ag4 Ag5 136.9(3) . .
Ag1 Ag2 Ag4 Ag5 -46.46(3) . .
Ag3 Ag2 Ag4 Ag5 71.05(3) . .
C13 Ag2 Ag3 O2 -110.9(4) . .
O1 Ag2 Ag3 O2 -2.7(3) . .
P1 Ag2 Ag3 O2 126.9(3) . .
C19 Ag2 Ag3 O2 109.4(3) . .
Ag1 Ag2 Ag3 O2 -146.1(2) . .
Ag4 Ag2 Ag3 O2 160.1(2) . .
C13 Ag2 Ag3 C7 114.3(8) . 2_675
O1 Ag2 Ag3 C7 -137.5(8) . 2_675
P1 Ag2 Ag3 C7 -7.9(8) . 2_675
C19 Ag2 Ag3 C7 -25.4(8) . 2_675
Ag1 Ag2 Ag3 C7 79.0(7) . 2_675
Ag4 Ag2 Ag3 C7 25.3(7) . 2_675
O1 Ag2 Ag3 C13 108.2(3) . .
P1 Ag2 Ag3 C13 -122.2(3) . .
C19 Ag2 Ag3 C13 -139.7(4) . .
Ag1 Ag2 Ag3 C13 -35.2(3) . .
Ag4 Ag2 Ag3 C13 -89.0(3) . .
C13 Ag2 Ag3 C19 139.7(4) . .
O1 Ag2 Ag3 C19 -112.1(3) . .
P1 Ag2 Ag3 C19 17.5(3) . .
Ag1 Ag2 Ag3 C19 104.4(2) . .
Ag4 Ag2 Ag3 C19 50.7(2) . .
C13 Ag2 Ag3 Ag4 56.2(3) . 2_675
O1 Ag2 Ag3 Ag4 164.46(19) . 2_675
P1 Ag2 Ag3 Ag4 -65.94(19) . 2_675
C19 Ag2 Ag3 Ag4 -83.4(2) . 2_675
Ag1 Ag2 Ag3 Ag4 20.98(5) . 2_675
Ag4 Ag2 Ag3 Ag4 -32.75(4) . 2_675
C13 Ag2 Ag3 Ag5 124.9(3) . 2_675
O1 Ag2 Ag3 Ag5 -126.90(19) . 2_675
P1 Ag2 Ag3 Ag5 2.70(19) . 2_675
C19 Ag2 Ag3 Ag5 -14.8(2) . 2_675
Ag1 Ag2 Ag3 Ag5 89.62(3) . 2_675
Ag4 Ag2 Ag3 Ag5 35.89(3) . 2_675
C13 Ag2 Ag3 Ag4 89.0(3) . .
O1 Ag2 Ag3 Ag4 -162.79(19) . .
P1 Ag2 Ag3 Ag4 -33.20(18) . .
C19 Ag2 Ag3 Ag4 -50.7(2) . .
Ag1 Ag2 Ag3 Ag4 53.73(3) . .
C7 Ag4 Ag3 O2 -127.4(5) . .
C19 Ag4 Ag3 O2 46.5(4) . .
Ag3 Ag4 Ag3 O2 177.4(3) 2_675 .
Ag2 Ag4 Ag3 O2 -29.5(3) . .
Ag5 Ag4 Ag3 O2 108.4(3) 2_675 .
Ag1 Ag4 Ag3 O2 -77.9(3) . .
Ag5 Ag4 Ag3 O2 -130.0(3) . .
C7 Ag4 Ag3 C7 90.2(4) . 2_675
C19 Ag4 Ag3 C7 -96.0(4) . 2_675
Ag3 Ag4 Ag3 C7 34.9(2) 2_675 2_675
Ag2 Ag4 Ag3 C7 -172.0(2) . 2_675
Ag5 Ag4 Ag3 C7 -34.0(2) 2_675 2_675
Ag1 Ag4 Ag3 C7 139.7(2) . 2_675
Ag5 Ag4 Ag3 C7 87.5(2) . 2_675
C7 Ag4 Ag3 C13 -43.8(4) . .
C19 Ag4 Ag3 C13 130.0(4) . .
Ag3 Ag4 Ag3 C13 -99.1(2) 2_675 .
Ag2 Ag4 Ag3 C13 54.0(2) . .
Ag5 Ag4 Ag3 C13 -168.0(2) 2_675 .
Ag1 Ag4 Ag3 C13 5.7(2) . .
Ag5 Ag4 Ag3 C13 -46.5(2) . .
C7 Ag4 Ag3 C19 -173.9(5) . .
Ag3 Ag4 Ag3 C19 130.9(3) 2_675 .
Ag2 Ag4 Ag3 C19 -76.0(3) . .
Ag5 Ag4 Ag3 C19 62.0(3) 2_675 .
Ag1 Ag4 Ag3 C19 -124.3(3) . .
Ag5 Ag4 Ag3 C19 -176.5(3) . .
C7 Ag4 Ag3 Ag4 55.2(3) . 2_675
C19 Ag4 Ag3 Ag4 -130.9(3) . 2_675
Ag3 Ag4 Ag3 Ag4 0.0 2_675 2_675
Ag2 Ag4 Ag3 Ag4 153.10(4) . 2_675
Ag5 Ag4 Ag3 Ag4 -68.95(3) 2_675 2_675
Ag1 Ag4 Ag3 Ag4 104.76(3) . 2_675
Ag5 Ag4 Ag3 Ag4 52.62(2) . 2_675
C7 Ag4 Ag3 Ag2 -97.9(3) . .
C19 Ag4 Ag3 Ag2 76.0(3) . .
Ag3 Ag4 Ag3 Ag2 -153.10(4) 2_675 .
Ag5 Ag4 Ag3 Ag2 137.95(3) 2_675 .
Ag1 Ag4 Ag3 Ag2 -48.35(2) . .
Ag5 Ag4 Ag3 Ag2 -100.49(3) . .
C7 Ag4 Ag3 Ag5 124.2(3) . 2_675
C19 Ag4 Ag3 Ag5 -62.0(3) . 2_675
Ag3 Ag4 Ag3 Ag5 68.95(3) 2_675 2_675
Ag2 Ag4 Ag3 Ag5 -137.95(3) . 2_675
Ag1 Ag4 Ag3 Ag5 173.70(3) . 2_675
Ag5 Ag4 Ag3 Ag5 121.56(2) . 2_675
C7 Ag4 Ag5 O3 -40.8(5) . .
C19 Ag4 Ag5 O3 133.0(5) . .
Ag3 Ag4 Ag5 O3 -104.7(4) 2_675 .
Ag2 Ag4 Ag5 O3 80.1(4) . .
Ag5 Ag4 Ag5 O3 -172.1(4) 2_675 .
Ag1 Ag4 Ag5 O3 31.8(4) . .
Ag3 Ag4 Ag5 O3 136.8(4) . .
C7 Ag4 Ag5 C19 96.6(4) . 2_675
C19 Ag4 Ag5 C19 -89.6(4) . 2_675
Ag3 Ag4 Ag5 C19 32.7(2) 2_675 2_675
Ag2 Ag4 Ag5 C19 -142.5(2) . 2_675
Ag5 Ag4 Ag5 C19 -34.7(2) 2_675 2_675
Ag1 Ag4 Ag5 C19 169.2(2) . 2_675
Ag3 Ag4 Ag5 C19 -85.7(2) . 2_675
C7 Ag4 Ag5 C13 -131.5(4) . .
C19 Ag4 Ag5 C13 42.3(4) . .
Ag3 Ag4 Ag5 C13 164.6(2) 2_675 .
Ag2 Ag4 Ag5 C13 -10.6(2) . .
Ag5 Ag4 Ag5 C13 97.2(2) 2_675 .
Ag1 Ag4 Ag5 C13 -58.9(2) . .
Ag3 Ag4 Ag5 C13 46.2(2) . .
C19 Ag4 Ag5 C7 173.8(5) . .
Ag3 Ag4 Ag5 C7 -63.9(3) 2_675 .
Ag2 Ag4 Ag5 C7 120.9(3) . .
Ag5 Ag4 Ag5 C7 -131.3(3) 2_675 .
Ag1 Ag4 Ag5 C7 72.6(3) . .
Ag3 Ag4 Ag5 C7 177.6(3) . .
C7 Ag4 Ag5 C14 -145.0(4) . .
C19 Ag4 Ag5 C14 28.8(4) . .
Ag3 Ag4 Ag5 C14 151.1(2) 2_675 .
Ag2 Ag4 Ag5 C14 -24.1(2) . .
Ag5 Ag4 Ag5 C14 83.7(2) 2_675 .
Ag1 Ag4 Ag5 C14 -72.4(2) . .
Ag3 Ag4 Ag5 C14 32.7(2) . .
C7 Ag4 Ag5 Ag1 -72.6(3) . .
C19 Ag4 Ag5 Ag1 101.2(3) . .
Ag3 Ag4 Ag5 Ag1 -136.54(3) 2_675 .
Ag2 Ag4 Ag5 Ag1 48.33(3) . .
Ag5 Ag4 Ag5 Ag1 156.08(4) 2_675 .
Ag3 Ag4 Ag5 Ag1 105.04(3) . .
C7 Ag4 Ag5 Ag4 131.3(3) . 2_675
C19 Ag4 Ag5 Ag4 -54.9(3) . 2_675
Ag3 Ag4 Ag5 Ag4 67.39(2) 2_675 2_675
Ag2 Ag4 Ag5 Ag4 -107.75(3) . 2_675
Ag5 Ag4 Ag5 Ag4 0.0 2_675 2_675
Ag1 Ag4 Ag5 Ag4 -156.08(4) . 2_675
Ag3 Ag4 Ag5 Ag4 -51.04(2) . 2_675
C7 Ag4 Ag5 Ag3 63.9(3) . 2_675
C19 Ag4 Ag5 Ag3 -122.3(3) . 2_675
Ag2 Ag4 Ag5 Ag3 -175.14(3) . 2_675
Ag5 Ag4 Ag5 Ag3 -67.39(2) 2_675 2_675
Ag1 Ag4 Ag5 Ag3 136.54(3) . 2_675
Ag3 Ag4 Ag5 Ag3 -118.43(2) . 2_675
O3 Ag5 Ag1 O4 -1.2(3) . .
C19 Ag5 Ag1 O4 126.8(7) 2_675 .
C13 Ag5 Ag1 O4 -118.3(4) . .
C7 Ag5 Ag1 O4 110.8(3) . .
C14 Ag5 Ag1 O4 -101.8(3) . .
Ag4 Ag5 Ag1 O4 -171.8(2) 2_675 .
Ag3 Ag5 Ag1 O4 123.4(2) 2_675 .
Ag4 Ag5 Ag1 O4 158.9(2) . .
O3 Ag5 Ag1 N1 42.5(7) . .
C19 Ag5 Ag1 N1 170.5(9) 2_675 .
C13 Ag5 Ag1 N1 -74.6(7) . .
C7 Ag5 Ag1 N1 154.6(7) . .
C14 Ag5 Ag1 N1 -58.1(7) . .
Ag4 Ag5 Ag1 N1 -128.0(6) 2_675 .
Ag3 Ag5 Ag1 N1 167.1(6) 2_675 .
Ag4 Ag5 Ag1 N1 -157.3(6) . .
O3 Ag5 Ag1 C13 117.1(4) . .
C19 Ag5 Ag1 C13 -114.9(7) 2_675 .
C7 Ag5 Ag1 C13 -130.9(4) . .
C14 Ag5 Ag1 C13 16.5(4) . .
Ag4 Ag5 Ag1 C13 -53.4(3) 2_675 .
Ag3 Ag5 Ag1 C13 -118.3(3) 2_675 .
Ag4 Ag5 Ag1 C13 -82.8(3) . .
O3 Ag5 Ag1 C7 -112.1(4) . .
C19 Ag5 Ag1 C7 15.9(7) 2_675 .
C13 Ag5 Ag1 C7 130.9(4) . .
C14 Ag5 Ag1 C7 147.3(3) . .
Ag4 Ag5 Ag1 C7 77.4(2) 2_675 .
Ag3 Ag5 Ag1 C7 12.6(2) 2_675 .
Ag4 Ag5 Ag1 C7 48.1(2) . .
O3 Ag5 Ag1 Ag2 149.6(3) . .
C19 Ag5 Ag1 Ag2 -82.4(6) 2_675 .
C13 Ag5 Ag1 Ag2 32.5(3) . .
C7 Ag5 Ag1 Ag2 -98.4(2) . .
C14 Ag5 Ag1 Ag2 49.0(2) . .
Ag4 Ag5 Ag1 Ag2 -20.96(6) 2_675 .
Ag3 Ag5 Ag1 Ag2 -85.83(4) 2_675 .
Ag4 Ag5 Ag1 Ag2 -50.26(3) . .
O3 Ag5 Ag1 Ag4 -160.2(3) . .
C19 Ag5 Ag1 Ag4 -32.2(6) 2_675 .
C13 Ag5 Ag1 Ag4 82.8(3) . .
C7 Ag5 Ag1 Ag4 -48.1(2) . .
C14 Ag5 Ag1 Ag4 99.2(2) . .
Ag4 Ag5 Ag1 Ag4 29.31(5) 2_675 .
Ag3 Ag5 Ag1 Ag4 -35.56(3) 2_675 .
C13 Ag2 Ag1 O4 48.3(5) . .
O1 Ag2 Ag1 O4 -3.4(5) . .
P1 Ag2 Ag1 O4 -114.2(4) . .
C19 Ag2 Ag1 O4 140.6(4) . .
Ag4 Ag2 Ag1 O4 138.2(4) . .
Ag3 Ag2 Ag1 O4 84.4(4) . .
C13 Ag2 Ag1 N1 128.7(4) . .
O1 Ag2 Ag1 N1 77.0(3) . .
P1 Ag2 Ag1 N1 -33.8(2) . .
C19 Ag2 Ag1 N1 -139.0(3) . .
Ag4 Ag2 Ag1 N1 -141.45(19) . .
Ag3 Ag2 Ag1 N1 164.80(19) . .
O1 Ag2 Ag1 C13 -51.7(4) . .
P1 Ag2 Ag1 C13 -162.5(3) . .
C19 Ag2 Ag1 C13 92.3(4) . .
Ag4 Ag2 Ag1 C13 89.8(3) . .
Ag3 Ag2 Ag1 C13 36.1(3) . .
C13 Ag2 Ag1 C7 -94.3(4) . .
O1 Ag2 Ag1 C7 -146.1(4) . .
P1 Ag2 Ag1 C7 103.2(2) . .
C19 Ag2 Ag1 C7 -2.0(3) . .
Ag4 Ag2 Ag1 C7 -4.5(2) . .
Ag3 Ag2 Ag1 C7 -58.2(2) . .
C13 Ag2 Ag1 Ag5 -36.0(3) . .
O1 Ag2 Ag1 Ag5 -87.7(3) . .
P1 Ag2 Ag1 Ag5 161.51(6) . .
C19 Ag2 Ag1 Ag5 56.3(2) . .
Ag4 Ag2 Ag1 Ag5 53.86(3) . .
Ag3 Ag2 Ag1 Ag5 0.11(4) . .
C13 Ag2 Ag1 Ag4 -89.8(3) . .
O1 Ag2 Ag1 Ag4 -141.6(3) . .
P1 Ag2 Ag1 Ag4 107.65(6) . .
C19 Ag2 Ag1 Ag4 2.5(2) . .
Ag3 Ag2 Ag1 Ag4 -53.75(3) . .
C7 Ag4 Ag1 O4 36.2(5) . .
C19 Ag4 Ag1 O4 -153.8(4) . .
Ag3 Ag4 Ag1 O4 5.1(3) 2_675 .
Ag2 Ag4 Ag1 O4 -150.4(3) . .
Ag5 Ag4 Ag1 O4 -89.5(4) 2_675 .
Ag3 Ag4 Ag1 O4 -101.3(3) . .
Ag5 Ag4 Ag1 O4 -32.9(3) . .
C7 Ag4 Ag1 N1 -118.9(4) . .
C19 Ag4 Ag1 N1 51.1(4) . .
Ag3 Ag4 Ag1 N1 -149.9(2) 2_675 .
Ag2 Ag4 Ag1 N1 54.6(2) . .
Ag5 Ag4 Ag1 N1 115.5(2) 2_675 .
Ag3 Ag4 Ag1 N1 103.6(2) . .
Ag5 Ag4 Ag1 N1 172.0(2) . .
C7 Ag4 Ag1 C13 131.7(4) . .
C19 Ag4 Ag1 C13 -58.3(4) . .
Ag3 Ag4 Ag1 C13 100.6(2) 2_675 .
Ag2 Ag4 Ag1 C13 -54.9(2) . .
Ag5 Ag4 Ag1 C13 6.0(2) 2_675 .
Ag3 Ag4 Ag1 C13 -5.9(2) . .
Ag5 Ag4 Ag1 C13 62.6(2) . .
C19 Ag4 Ag1 C7 170.0(4) . .
Ag3 Ag4 Ag1 C7 -31.0(3) 2_675 .
Ag2 Ag4 Ag1 C7 173.5(3) . .
Ag5 Ag4 Ag1 C7 -125.6(3) 2_675 .
Ag3 Ag4 Ag1 C7 -137.5(3) . .
Ag5 Ag4 Ag1 C7 -69.1(3) . .
C7 Ag4 Ag1 Ag5 69.1(3) . .
C19 Ag4 Ag1 Ag5 -120.9(3) . .
Ag3 Ag4 Ag1 Ag5 38.05(3) 2_675 .
Ag2 Ag4 Ag1 Ag5 -117.42(3) . .
Ag5 Ag4 Ag1 Ag5 -56.53(7) 2_675 .
Ag3 Ag4 Ag1 Ag5 -68.41(3) . .
C7 Ag4 Ag1 Ag2 -173.5(3) . .
C19 Ag4 Ag1 Ag2 -3.5(3) . .
Ag3 Ag4 Ag1 Ag2 155.48(3) 2_675 .
Ag5 Ag4 Ag1 Ag2 60.90(6) 2_675 .
Ag3 Ag4 Ag1 Ag2 49.01(2) . .
Ag5 Ag4 Ag1 Ag2 117.42(3) . .
C13 Ag2 P1 C111 149.3(5) . .
O1 Ag2 P1 C111 24.4(4) . .
C19 Ag2 P1 C111 -86.3(4) . .
Ag1 Ag2 P1 C111 168.5(4) . .
Ag4 Ag2 P1 C111 -131.2(4) . .
Ag3 Ag2 P1 C111 -101.3(4) . .
C13 Ag2 P1 C131 31.4(5) . .
O1 Ag2 P1 C131 -93.5(4) . .
C19 Ag2 P1 C131 155.8(4) . .
Ag1 Ag2 P1 C131 50.6(3) . .
Ag4 Ag2 P1 C131 110.9(3) . .
Ag3 Ag2 P1 C131 140.8(3) . .
C13 Ag2 P1 C121 -85.2(5) . .
O1 Ag2 P1 C121 149.9(4) . .
C19 Ag2 P1 C121 39.2(4) . .
Ag1 Ag2 P1 C121 -66.0(3) . .
Ag4 Ag2 P1 C121 -5.7(3) . .
Ag3 Ag2 P1 C121 24.2(4) . .
C13 Ag2 O1 C1 55.3(8) . .
P1 Ag2 O1 C1 -163.3(8) . .
C19 Ag2 O1 C1 -49.1(8) . .
Ag1 Ag2 O1 C1 95.9(8) . .
Ag4 Ag2 O1 C1 -22.9(10) . .
Ag3 Ag2 O1 C1 1.8(8) . .
C7 Ag3 O2 C1 171.7(9) 2_675 .
C13 Ag3 O2 C1 -40.6(9) . .
C19 Ag3 O2 C1 60.6(9) . .
Ag4 Ag3 O2 C1 -154.5(7) 2_675 .
Ag2 Ag3 O2 C1 5.4(9) . .
Ag5 Ag3 O2 C1 108.5(9) 2_675 .
Ag4 Ag3 O2 C1 30.4(11) . .
C19 Ag5 O3 C4 -160.7(10) 2_675 .
C13 Ag5 O3 C4 50.9(11) . .
C7 Ag5 O3 C4 -51.2(11) . .
C14 Ag5 O3 C4 76.5(11) . .
Ag1 Ag5 O3 C4 2.8(10) . .
Ag4 Ag5 O3 C4 169.0(8) 2_675 .
Ag3 Ag5 O3 C4 -100.2(10) 2_675 .
Ag4 Ag5 O3 C4 -24.8(12) . .
N1 Ag1 O4 C4 -168.4(11) . .
C13 Ag1 O4 C4 -50.9(11) . .
C7 Ag1 O4 C4 54.3(11) . .
Ag5 Ag1 O4 C4 0.6(10) . .
Ag2 Ag1 O4 C4 -88.2(11) . .
Ag4 Ag1 O4 C4 30.4(12) . .
O4 Ag1 N1 C135 7.1(7) . .
C13 Ag1 N1 C135 -101.9(7) . .
C7 Ag1 N1 C135 112.3(7) . .
Ag5 Ag1 N1 C135 -35.9(11) . .
Ag2 Ag1 N1 C135 -144.4(7) . .
Ag4 Ag1 N1 C135 171.1(6) . .
O4 Ag1 N1 C131 172.6(7) . .
C13 Ag1 N1 C131 63.6(7) . .
C7 Ag1 N1 C131 -82.3(8) . .
Ag5 Ag1 N1 C131 129.5(7) . .
Ag2 Ag1 N1 C131 21.1(7) . .
Ag4 Ag1 N1 C131 -23.4(8) . .
C111 P1 C121 C122 91.0(7) . .
C131 P1 C121 C122 -158.7(7) . .
Ag2 P1 C121 C122 -39.3(8) . .
C111 P1 C121 C126 -91.7(8) . .
C131 P1 C121 C126 18.6(9) . .
Ag2 P1 C121 C126 138.0(7) . .
C122 C121 C126 C125 -2.9(15) . .
P1 C121 C126 C125 179.9(9) . .
C121 C126 C125 C124 3.2(18) . .
C19 Ag4 C7 C8 4(4) . .
Ag3 Ag4 C7 C8 -133(2) 2_675 .
Ag2 Ag4 C7 C8 79(2) . .
Ag5 Ag4 C7 C8 -126(2) 2_675 .
Ag1 Ag4 C7 C8 85(2) . .
Ag3 Ag4 C7 C8 148(2) . .
Ag5 Ag4 C7 C8 151(2) . .
C19 Ag4 C7 Ag3 137(2) . 2_675
Ag2 Ag4 C7 Ag3 -147.71(12) . 2_675
Ag5 Ag4 C7 Ag3 6.9(4) 2_675 2_675
Ag1 Ag4 C7 Ag3 -141.6(3) . 2_675
Ag3 Ag4 C7 Ag3 -78.7(3) . 2_675
Ag5 Ag4 C7 Ag3 -75.7(2) . 2_675
C19 Ag4 C7 Ag1 -81(2) . .
Ag3 Ag4 C7 Ag1 141.6(3) 2_675 .
Ag2 Ag4 C7 Ag1 -6.1(3) . .
Ag5 Ag4 C7 Ag1 148.55(15) 2_675 .
Ag3 Ag4 C7 Ag1 62.9(3) . .
Ag5 Ag4 C7 Ag1 65.93(18) . .
C19 Ag4 C7 Ag5 -147(2) . .
Ag3 Ag4 C7 Ag5 75.7(2) 2_675 .
Ag2 Ag4 C7 Ag5 -72.0(2) . .
Ag5 Ag4 C7 Ag5 82.6(3) 2_675 .
Ag1 Ag4 C7 Ag5 -65.93(18) . .
Ag3 Ag4 C7 Ag5 -3.0(4) . .
O4 Ag1 C7 C8 46.3(7) . .
N1 Ag1 C7 C8 -53.3(8) . .
C13 Ag1 C7 C8 157.3(7) . .
Ag5 Ag1 C7 C8 116.8(7) . .
Ag2 Ag1 C7 C8 -151.1(6) . .
Ag4 Ag1 C7 C8 -156.8(8) . .
O4 Ag1 C7 Ag4 -156.8(3) . .
N1 Ag1 C7 Ag4 103.5(4) . .
C13 Ag1 C7 Ag4 -45.9(3) . .
Ag5 Ag1 C7 Ag4 -86.4(2) . .
Ag2 Ag1 C7 Ag4 5.7(3) . .
O4 Ag1 C7 Ag3 -93.9(6) . 2_675
N1 Ag1 C7 Ag3 166.5(4) . 2_675
C13 Ag1 C7 Ag3 17.1(6) . 2_675
Ag5 Ag1 C7 Ag3 -23.4(4) . 2_675
Ag2 Ag1 C7 Ag3 68.7(6) . 2_675
Ag4 Ag1 C7 Ag3 63.0(5) . 2_675
O4 Ag1 C7 Ag5 -70.4(3) . .
N1 Ag1 C7 Ag5 -170.1(3) . .
C13 Ag1 C7 Ag5 40.5(3) . .
Ag2 Ag1 C7 Ag5 92.11(14) . .
Ag4 Ag1 C7 Ag5 86.4(2) . .
O3 Ag5 C7 C8 -13.4(9) . .
C19 Ag5 C7 C8 99.4(9) 2_675 .
C13 Ag5 C7 C8 -123.6(8) . .
C14 Ag5 C7 C8 -124.6(8) . .
Ag1 Ag5 C7 C8 -86.2(8) . .
Ag4 Ag5 C7 C8 145.5(8) 2_675 .
Ag3 Ag5 C7 C8 110.3(9) 2_675 .
Ag4 Ag5 C7 C8 -167.8(10) . .
O3 Ag5 C7 Ag4 154.3(3) . .
C19 Ag5 C7 Ag4 -92.8(3) 2_675 .
C13 Ag5 C7 Ag4 44.2(3) . .
C14 Ag5 C7 Ag4 43.2(4) . .
Ag1 Ag5 C7 Ag4 81.6(3) . .
Ag4 Ag5 C7 Ag4 -46.7(3) 2_675 .
Ag3 Ag5 C7 Ag4 -81.9(3) 2_675 .
O3 Ag5 C7 Ag3 -123.7(3) . 2_675
C19 Ag5 C7 Ag3 -10.9(3) 2_675 2_675
C13 Ag5 C7 Ag3 126.1(3) . 2_675
C14 Ag5 C7 Ag3 125.1(3) . 2_675
Ag1 Ag5 C7 Ag3 163.5(3) . 2_675
Ag4 Ag5 C7 Ag3 35.2(2) 2_675 2_675
Ag4 Ag5 C7 Ag3 81.9(3) . 2_675
O3 Ag5 C7 Ag1 72.7(3) . .
C19 Ag5 C7 Ag1 -174.4(2) 2_675 .
C13 Ag5 C7 Ag1 -37.4(3) . .
C14 Ag5 C7 Ag1 -38.4(3) . .
Ag4 Ag5 C7 Ag1 -128.36(11) 2_675 .
Ag3 Ag5 C7 Ag1 -163.5(3) 2_675 .
Ag4 Ag5 C7 Ag1 -81.6(3) . .
C126 C125 C124 C123 -3.3(18) . .
C122 C123 C124 C125 3.2(17) . .
Ag4 C7 C8 C9 46(26) . .
Ag3 C7 C8 C9 -81(25) 2_675 .
Ag1 C7 C8 C9 128(25) . .
Ag5 C7 C8 C9 -166(25) . .
C124 C123 C122 C121 -2.9(15) . .
C126 C121 C122 C123 2.7(14) . .
P1 C121 C122 C123 -179.9(8) . .
C7 C8 C9 C12 -116(25) . .
C7 C8 C9 C10 5(26) . .
C7 C8 C9 C11 124(25) . .
C113 C112 C111 C116 -2.2(15) . .
C113 C112 C111 P1 177.6(8) . .
C131 P1 C111 C116 -82.8(10) . .
C121 P1 C111 C116 25.4(10) . .
Ag2 P1 C111 C116 158.0(8) . .
C131 P1 C111 C112 97.3(8) . .
C121 P1 C111 C112 -154.5(8) . .
Ag2 P1 C111 C112 -21.9(9) . .
C112 C111 C116 C115 4.7(16) . .
P1 C111 C116 C115 -175.2(9) . .
C111 C116 C115 C114 -5.3(18) . .
C116 C115 C114 C113 3.3(18) . .
Ag1 O4 C4 O3 2(2) . .
Ag1 O4 C4 C5 -173.9(10) . .
Ag5 O3 C4 O4 -3(2) . .
Ag5 O3 C4 C5 171.9(11) . .
C115 C114 C113 C112 -1.0(18) . .
C111 C112 C113 C114 0.4(17) . .
O4 C4 C5 F1 -35(2) . .
O3 C4 C5 F1 148.7(15) . .
O4 C4 C5 F2 86.8(16) . .
O3 C4 C5 F2 -89.3(17) . .
O4 C4 C5 C6 -160.4(19) . .
O3 C4 C5 C6 23(3) . .
C131 N1 C135 C134 -2.2(14) . .
Ag1 N1 C135 C134 164.1(8) . .
N1 C135 C134 C133 -1.0(16) . .
C135 C134 C133 C132 4.0(16) . .
C134 C133 C132 C131 -3.8(15) . .
C135 N1 C131 C132 2.4(13) . .
Ag1 N1 C131 C132 -163.1(7) . .
C135 N1 C131 P1 179.5(7) . .
Ag1 N1 C131 P1 14.1(9) . .
C133 C132 C131 N1 0.6(14) . .
C133 C132 C131 P1 -176.2(7) . .
C111 P1 C131 N1 -174.6(6) . .
C121 P1 C131 N1 75.8(7) . .
Ag2 P1 C131 N1 -50.9(7) . .
C111 P1 C131 C132 2.5(9) . .
C121 P1 C131 C132 -107.1(8) . .
Ag2 P1 C131 C132 126.2(7) . .
F1 C5 C6 F3 47(3) . .
F2 C5 C6 F3 -69(2) . .
C4 C5 C6 F3 173.4(18) . .
F1 C5 C6 F4 171.1(16) . .
F2 C5 C6 F4 55.3(19) . .
C4 C5 C6 F4 -62(3) . .
F1 C5 C6 F5 -72.6(17) . .
F2 C5 C6 F5 171.6(13) . .
C4 C5 C6 F5 54(2) . .
Ag3 O2 C1 O1 -6.4(17) . .
Ag3 O2 C1 C2 173.1(8) . .
Ag2 O1 C1 O2 2.4(17) . .
Ag2 O1 C1 C2 -177.1(7) . .
O2 C1 C2 F6 -97.4(15) . .
O1 C1 C2 F6 82.2(15) . .
O2 C1 C2 F7 24.0(14) . .
O1 C1 C2 F7 -156.4(10) . .
O2 C1 C2 C3 129.4(13) . .
O1 C1 C2 C3 -51.1(16) . .
C24 C21 C20 C19 -42(62) . .
C23 C21 C20 C19 78(62) . .
C22 C21 C20 C19 -162(62) . .
C21 C20 C19 Ag4 -9(64) . .
C21 C20 C19 Ag5 106(62) . 2_675
C21 C20 C19 Ag3 -173(100) . .
C21 C20 C19 Ag2 -100(62) . .
C7 Ag4 C19 C20 -17(4) . .
Ag3 Ag4 C19 C20 115(2) 2_675 .
Ag2 Ag4 C19 C20 -97(3) . .
Ag5 Ag4 C19 C20 118(3) 2_675 .
Ag1 Ag4 C19 C20 -94(3) . .
Ag3 Ag4 C19 C20 -165(3) . .
Ag5 Ag4 C19 C20 -161(2) . .
C7 Ag4 C19 Ag5 -136(2) . 2_675
Ag3 Ag4 C19 Ag5 -3.7(4) 2_675 2_675
Ag2 Ag4 C19 Ag5 144.8(3) . 2_675
Ag1 Ag4 C19 Ag5 148.08(11) . 2_675
Ag3 Ag4 C19 Ag5 76.4(2) . 2_675
Ag5 Ag4 C19 Ag5 80.8(3) . 2_675
C7 Ag4 C19 Ag3 148(2) . .
Ag3 Ag4 C19 Ag3 -80.1(3) 2_675 .
Ag2 Ag4 C19 Ag3 68.44(17) . .
Ag5 Ag4 C19 Ag3 -76.4(2) 2_675 .
Ag1 Ag4 C19 Ag3 71.7(2) . .
Ag5 Ag4 C19 Ag3 4.5(4) . .
C7 Ag4 C19 Ag2 79(2) . .
Ag3 Ag4 C19 Ag2 -148.53(14) 2_675 .
Ag5 Ag4 C19 Ag2 -144.8(3) 2_675 .
Ag1 Ag4 C19 Ag2 3.3(3) . .
Ag3 Ag4 C19 Ag2 -68.44(17) . .
Ag5 Ag4 C19 Ag2 -64.0(3) . .
O2 Ag3 C19 C20 25.2(8) . .
C7 Ag3 C19 C20 -89.5(8) 2_675 .
C13 Ag3 C19 C20 128.3(8) . .
Ag4 Ag3 C19 C20 -136.9(8) 2_675 .
Ag2 Ag3 C19 C20 98.6(8) . .
Ag5 Ag3 C19 C20 -100.6(8) 2_675 .
Ag4 Ag3 C19 C20 174.6(10) . .
O2 Ag3 C19 Ag4 -149.4(3) . .
C7 Ag3 C19 Ag4 96.0(3) 2_675 .
C13 Ag3 C19 Ag4 -46.3(3) . .
Ag4 Ag3 C19 Ag4 48.6(3) 2_675 .
Ag2 Ag3 C19 Ag4 -76.0(2) . .
Ag5 Ag3 C19 Ag4 84.8(3) 2_675 .
O2 Ag3 C19 Ag5 125.8(3) . 2_675
C7 Ag3 C19 Ag5 11.1(3) 2_675 2_675
C13 Ag3 C19 Ag5 -131.1(3) . 2_675
Ag4 Ag3 C19 Ag5 -36.3(2) 2_675 2_675
Ag2 Ag3 C19 Ag5 -160.8(3) . 2_675
Ag4 Ag3 C19 Ag5 -84.8(3) . 2_675
O2 Ag3 C19 Ag2 -73.4(2) . .
C7 Ag3 C19 Ag2 171.9(2) 2_675 .
C13 Ag3 C19 Ag2 29.7(3) . .
Ag4 Ag3 C19 Ag2 124.52(11) 2_675 .
Ag5 Ag3 C19 Ag2 160.8(3) 2_675 .
Ag4 Ag3 C19 Ag2 76.0(2) . .
C13 Ag2 C19 C20 -146.7(7) . .
O1 Ag2 C19 C20 -43.9(7) . .
P1 Ag2 C19 C20 72.5(7) . .
Ag1 Ag2 C19 C20 156.8(6) . .
Ag4 Ag2 C19 C20 159.9(8) . .
Ag3 Ag2 C19 C20 -113.2(7) . .
C13 Ag2 C19 Ag4 53.4(3) . .
O1 Ag2 C19 Ag4 156.1(2) . .
P1 Ag2 C19 Ag4 -87.5(2) . .
Ag1 Ag2 C19 Ag4 -3.2(3) . .
Ag3 Ag2 C19 Ag4 86.8(2) . .
C13 Ag2 C19 Ag5 -5.1(6) . 2_675
O1 Ag2 C19 Ag5 97.7(6) . 2_675
P1 Ag2 C19 Ag5 -146.0(5) . 2_675
Ag1 Ag2 C19 Ag5 -61.7(6) . 2_675
Ag4 Ag2 C19 Ag5 -58.5(5) . 2_675
Ag3 Ag2 C19 Ag5 28.4(4) . 2_675
C13 Ag2 C19 Ag3 -33.5(3) . .
O1 Ag2 C19 Ag3 69.3(2) . .
P1 Ag2 C19 Ag3 -174.32(9) . .
Ag1 Ag2 C19 Ag3 -90.01(15) . .
Ag4 Ag2 C19 Ag3 -86.8(2) . .
F6 C2 C3 F9 178.3(15) . .
F7 C2 C3 F9 63.7(15) . .
C1 C2 C3 F9 -49.3(19) . .
F6 C2 C3 F10 -54.1(17) . .
F7 C2 C3 F10 -168.7(11) . .
C1 C2 C3 F10 78.3(16) . .
F6 C2 C3 F8 57.6(17) . .
F7 C2 C3 F8 -57.0(14) . .
C1 C2 C3 F8 -170.0(12) . .
O1 Ag2 C13 C14 -7.5(16) . .
P1 Ag2 C13 C14 -136.3(15) . .
C19 Ag2 C13 C14 97.2(16) . .
Ag1 Ag2 C13 C14 -159.6(17) . .
Ag4 Ag2 C13 C14 132.4(16) . .
Ag3 Ag2 C13 C14 64.5(15) . .
O1 Ag2 C13 Ag1 152.1(2) . .
P1 Ag2 C13 Ag1 23.3(4) . .
C19 Ag2 C13 Ag1 -103.2(3) . .
Ag4 Ag2 C13 Ag1 -67.95(16) . .
Ag3 Ag2 C13 Ag1 -135.9(3) . .
O1 Ag2 C13 Ag3 -72.0(3) . .
P1 Ag2 C13 Ag3 159.19(12) . .
C19 Ag2 C13 Ag3 32.8(3) . .
Ag1 Ag2 C13 Ag3 135.9(3) . .
Ag4 Ag2 C13 Ag3 67.98(15) . .
O1 Ag2 C13 Ag5 -156.8(4) . .
P1 Ag2 C13 Ag5 74.4(5) . .
C19 Ag2 C13 Ag5 -52.0(5) . .
Ag1 Ag2 C13 Ag5 51.1(3) . .
Ag4 Ag2 C13 Ag5 -16.9(3) . .
Ag3 Ag2 C13 Ag5 -84.8(4) . .
O4 Ag1 C13 C14 7.9(12) . .
N1 Ag1 C13 C14 104.8(11) . .
C7 Ag1 C13 C14 -98.3(11) . .
Ag5 Ag1 C13 C14 -57.9(10) . .
Ag2 Ag1 C13 C14 165.7(12) . .
Ag4 Ag1 C13 C14 -129.0(11) . .
O4 Ag1 C13 Ag2 -157.7(2) . .
N1 Ag1 C13 Ag2 -60.9(3) . .
C7 Ag1 C13 Ag2 96.0(3) . .
Ag5 Ag1 C13 Ag2 136.5(3) . .
Ag4 Ag1 C13 Ag2 65.30(18) . .
O4 Ag1 C13 Ag3 145.9(4) . .
N1 Ag1 C13 Ag3 -117.3(4) . .
C7 Ag1 C13 Ag3 39.6(5) . .
Ag5 Ag1 C13 Ag3 80.0(4) . .
Ag2 Ag1 C13 Ag3 -56.4(3) . .
Ag4 Ag1 C13 Ag3 8.9(3) . .
O4 Ag1 C13 Ag5 65.8(3) . .
N1 Ag1 C13 Ag5 162.7(2) . .
C7 Ag1 C13 Ag5 -40.5(3) . .
Ag2 Ag1 C13 Ag5 -136.5(3) . .
Ag4 Ag1 C13 Ag5 -71.17(15) . .
O2 Ag3 C13 C14 -81.7(7) . .
C7 Ag3 C13 C14 52.1(8) 2_675 .
C19 Ag3 C13 C14 173.8(7) . .
Ag4 Ag3 C13 C14 69.8(6) 2_675 .
Ag2 Ag3 C13 C14 -152.4(8) . .
Ag5 Ag3 C13 C14 129.7(6) 2_675 .
Ag4 Ag3 C13 C14 142.2(7) . .
O2 Ag3 C13 Ag2 70.7(3) . .
C7 Ag3 C13 Ag2 -155.5(3) 2_675 .
C19 Ag3 C13 Ag2 -33.8(3) . .
Ag4 Ag3 C13 Ag2 -137.85(18) 2_675 .
Ag5 Ag3 C13 Ag2 -77.9(3) 2_675 .
Ag4 Ag3 C13 Ag2 -65.42(17) . .
O2 Ag3 C13 Ag1 127.3(4) . .
C7 Ag3 C13 Ag1 -99.0(5) 2_675 .
C19 Ag3 C13 Ag1 22.8(5) . .
Ag4 Ag3 C13 Ag1 -81.3(4) 2_675 .
Ag2 Ag3 C13 Ag1 56.5(3) . .
Ag5 Ag3 C13 Ag1 -21.4(5) 2_675 .
Ag4 Ag3 C13 Ag1 -8.9(3) . .
O2 Ag3 C13 Ag5 -165.1(3) . .
C7 Ag3 C13 Ag5 -31.3(5) 2_675 .
C19 Ag3 C13 Ag5 90.4(3) . .
Ag4 Ag3 C13 Ag5 -13.7(2) 2_675 .
Ag2 Ag3 C13 Ag5 124.2(4) . .
Ag5 Ag3 C13 Ag5 46.2(3) 2_675 .
Ag4 Ag3 C13 Ag5 58.7(2) . .
O3 Ag5 C13 C14 73.8(7) . .
C19 Ag5 C13 C14 -63.2(8) 2_675 .
C7 Ag5 C13 C14 -178.1(7) . .
Ag1 Ag5 C13 C14 142.0(8) . .
Ag4 Ag5 C13 C14 -77.3(6) 2_675 .
Ag3 Ag5 C13 C14 -133.6(6) 2_675 .
Ag4 Ag5 C13 C14 -148.4(7) . .
O3 Ag5 C13 Ag2 -121.5(5) . .
C19 Ag5 C13 Ag2 101.5(5) 2_675 .
C7 Ag5 C13 Ag2 -13.4(5) . .
C14 Ag5 C13 Ag2 164.7(10) . .
Ag1 Ag5 C13 Ag2 -53.3(3) . .
Ag4 Ag5 C13 Ag2 87.4(4) 2_675 .
Ag3 Ag5 C13 Ag2 31.1(5) 2_675 .
Ag4 Ag5 C13 Ag2 16.3(3) . .
O3 Ag5 C13 Ag1 -68.2(3) . .
C19 Ag5 C13 Ag1 154.8(3) 2_675 .
C7 Ag5 C13 Ag1 39.9(3) . .
C14 Ag5 C13 Ag1 -142.0(8) . .
Ag4 Ag5 C13 Ag1 140.64(17) 2_675 .
Ag3 Ag5 C13 Ag1 84.4(2) 2_675 .
Ag4 Ag5 C13 Ag1 69.64(16) . .
O3 Ag5 C13 Ag3 164.4(3) . .
C19 Ag5 C13 Ag3 27.3(5) 2_675 .
C7 Ag5 C13 Ag3 -87.5(3) . .
C14 Ag5 C13 Ag3 90.6(7) . .
Ag1 Ag5 C13 Ag3 -127.4(4) . .
Ag4 Ag5 C13 Ag3 13.2(2) 2_675 .
Ag3 Ag5 C13 Ag3 -43.1(3) 2_675 .
Ag4 Ag5 C13 Ag3 -57.8(2) . .
Ag2 C13 C14 C15 61(8) . .
Ag1 C13 C14 C15 -91(7) . .
Ag3 C13 C14 C15 121(7) . .
Ag5 C13 C14 C15 -144(7) . .
Ag2 C13 C14 Ag5 -154.8(16) . .
Ag1 C13 C14 Ag5 52.9(8) . .
Ag3 C13 C14 Ag5 -94.5(3) . .
C17 C15 C14 C13 -178(7) . .
C16 C15 C14 C13 59(8) . .
C18 C15 C14 C13 -56(8) . .
C17 C15 C14 Ag5 40.3(15) . .
C16 C15 C14 Ag5 -82.8(15) . .
C18 C15 C14 Ag5 162.6(12) . .
O3 Ag5 C14 C13 -112.1(7) . .
C19 Ag5 C14 C13 132.5(6) 2_675 .
C7 Ag5 C14 C13 2.3(8) . .
Ag1 Ag5 C14 C13 -30.6(6) . .
Ag4 Ag5 C14 C13 101.2(7) 2_675 .
Ag3 Ag5 C14 C13 64.1(7) 2_675 .
Ag4 Ag5 C14 C13 29.0(6) . .
O3 Ag5 C14 C15 61.8(9) . .
C19 Ag5 C14 C15 -53.6(9) 2_675 .
C13 Ag5 C14 C15 173.9(13) . .
C7 Ag5 C14 C15 176.2(8) . .
Ag1 Ag5 C14 C15 143.3(9) . .
Ag4 Ag5 C14 C15 -84.9(8) 2_675 .
Ag3 Ag5 C14 C15 -122.1(8) 2_675 .
Ag4 Ag5 C14 C15 -157.1(8) . .
C43 Ag8 Ag7 C31 -120.2(3) . .
C37 Ag8 Ag7 C31 61.7(4) . .
Ag10 Ag8 Ag7 C31 -94.2(2) 2_566 .
Ag6 Ag8 Ag7 C31 4.7(2) 2_566 .
Ag9 Ag8 Ag7 C31 56.7(2) . .
Ag6 Ag8 Ag7 C31 -58.9(2) . .
C43 Ag8 Ag7 O7 -30.5(4) . .
C37 Ag8 Ag7 O7 151.3(4) . .
Ag10 Ag8 Ag7 O7 -4.6(3) 2_566 .
Ag6 Ag8 Ag7 O7 94.3(3) 2_566 .
Ag9 Ag8 Ag7 O7 146.3(3) . .
Ag6 Ag8 Ag7 O7 30.8(3) . .
C43 Ag8 Ag7 P2 107.6(3) . .
C37 Ag8 Ag7 P2 -70.5(3) . .
Ag10 Ag8 Ag7 P2 133.56(6) 2_566 .
Ag6 Ag8 Ag7 P2 -127.51(7) 2_566 .
Ag9 Ag8 Ag7 P2 -75.51(6) . .
Ag6 Ag8 Ag7 P2 168.92(6) . .
C43 Ag8 Ag7 Ag9 -176.8(3) . .
C37 Ag8 Ag7 Ag9 5.0(3) . .
Ag10 Ag8 Ag7 Ag9 -150.93(3) 2_566 .
Ag6 Ag8 Ag7 Ag9 -52.00(4) 2_566 .
Ag6 Ag8 Ag7 Ag9 -115.57(3) . .
C43 Ag8 Ag7 Ag6 -61.3(3) . .
C37 Ag8 Ag7 Ag6 120.6(3) . .
Ag10 Ag8 Ag7 Ag6 -35.36(3) 2_566 .
Ag6 Ag8 Ag7 Ag6 63.57(5) 2_566 .
Ag9 Ag8 Ag7 Ag6 115.57(3) . .
C31 Ag7 Ag6 C37 95.0(13) . 2_566
O7 Ag7 Ag6 C37 -158.8(13) . 2_566
P2 Ag7 Ag6 C37 -25.3(13) . 2_566
Ag9 Ag7 Ag6 C37 55.5(13) . 2_566
Ag8 Ag7 Ag6 C37 1.4(13) . 2_566
C31 Ag7 Ag6 O8 -107.0(3) . .
O7 Ag7 Ag6 O8 -0.8(2) . .
P2 Ag7 Ag6 O8 132.7(2) . .
Ag9 Ag7 Ag6 O8 -146.52(18) . .
Ag8 Ag7 Ag6 O8 159.37(18) . .
C31 Ag7 Ag6 C43 143.3(3) . .
O7 Ag7 Ag6 C43 -110.5(3) . .
P2 Ag7 Ag6 C43 23.0(3) . .
Ag9 Ag7 Ag6 C43 103.8(2) . .
Ag8 Ag7 Ag6 C43 49.7(2) . .
O7 Ag7 Ag6 C31 106.2(3) . .
P2 Ag7 Ag6 C31 -120.3(3) . .
Ag9 Ag7 Ag6 C31 -39.5(2) . .
Ag8 Ag7 Ag6 C31 -93.6(2) . .
C31 Ag7 Ag6 Ag8 48.8(2) . 2_566
O7 Ag7 Ag6 Ag8 154.97(18) . 2_566
P2 Ag7 Ag6 Ag8 -71.52(15) . 2_566
Ag9 Ag7 Ag6 Ag8 9.26(4) . 2_566
Ag8 Ag7 Ag6 Ag8 -44.86(4) . 2_566
C31 Ag7 Ag6 Ag8 93.6(2) . .
O7 Ag7 Ag6 Ag8 -160.17(17) . .
P2 Ag7 Ag6 Ag8 -26.67(15) . .
Ag9 Ag7 Ag6 Ag8 54.11(3) . .
C31 Ag7 Ag6 Ag10 124.0(2) . 2_566
O7 Ag7 Ag6 Ag10 -129.76(17) . 2_566
P2 Ag7 Ag6 Ag10 3.75(15) . 2_566
Ag9 Ag7 Ag6 Ag10 84.52(3) . 2_566
Ag8 Ag7 Ag6 Ag10 30.41(2) . 2_566
C43 Ag8 Ag6 C37 -98.2(4) . 2_566
C37 Ag8 Ag6 C37 83.9(4) . 2_566
Ag10 Ag8 Ag6 C37 -36.4(3) 2_566 2_566
Ag7 Ag8 Ag6 C37 -179.7(3) . 2_566
Ag6 Ag8 Ag6 C37 34.8(3) 2_566 2_566
Ag9 Ag8 Ag6 C37 130.6(3) . 2_566
C43 Ag8 Ag6 O8 51.9(4) . .
C37 Ag8 Ag6 O8 -125.9(4) . .
Ag10 Ag8 Ag6 O8 113.8(2) 2_566 .
Ag7 Ag8 Ag6 O8 -29.5(2) . .
Ag6 Ag8 Ag6 O8 -175.0(2) 2_566 .
Ag9 Ag8 Ag6 O8 -79.2(2) . .
C37 Ag8 Ag6 C43 -177.9(4) . .
Ag10 Ag8 Ag6 C43 61.9(3) 2_566 .
Ag7 Ag8 Ag6 C43 -81.5(3) . .
Ag6 Ag8 Ag6 C43 133.1(3) 2_566 .
Ag9 Ag8 Ag6 C43 -131.2(3) . .
C43 Ag8 Ag6 C31 132.7(4) . .
C37 Ag8 Ag6 C31 -45.2(4) . .
Ag10 Ag8 Ag6 C31 -165.5(2) 2_566 .
Ag7 Ag8 Ag6 C31 51.2(2) . .
Ag6 Ag8 Ag6 C31 -94.3(2) 2_566 .
Ag9 Ag8 Ag6 C31 1.5(2) . .
C43 Ag8 Ag6 Ag8 -133.1(3) . 2_566
C37 Ag8 Ag6 Ag8 49.1(3) . 2_566
Ag10 Ag8 Ag6 Ag8 -71.18(2) 2_566 2_566
Ag7 Ag8 Ag6 Ag8 145.49(3) . 2_566
Ag6 Ag8 Ag6 Ag8 0.0 2_566 2_566
Ag9 Ag8 Ag6 Ag8 95.77(3) . 2_566
C43 Ag8 Ag6 Ag7 81.5(3) . .
C37 Ag8 Ag6 Ag7 -96.4(3) . .
Ag10 Ag8 Ag6 Ag7 143.33(3) 2_566 .
Ag6 Ag8 Ag6 Ag7 -145.49(3) 2_566 .
Ag9 Ag8 Ag6 Ag7 -49.72(2) . .
C43 Ag8 Ag6 Ag10 -61.9(3) . 2_566
C37 Ag8 Ag6 Ag10 120.3(3) . 2_566
Ag7 Ag8 Ag6 Ag10 -143.33(3) . 2_566
Ag6 Ag8 Ag6 Ag10 71.18(2) 2_566 2_566
Ag9 Ag8 Ag6 Ag10 166.95(3) . 2_566
C43 Ag10 Ag9 O5 109.8(5) 2_566 .
O6 Ag10 Ag9 O5 -4.8(3) . .
C31 Ag10 Ag9 O5 -116.5(3) . .
C32 Ag10 Ag9 O5 -101.5(3) . .
Ag8 Ag10 Ag9 O5 179.5(2) 2_566 .
Ag6 Ag10 Ag9 O5 122.2(2) 2_566 .
C43 Ag10 Ag9 N2 150.3(7) 2_566 .
O6 Ag10 Ag9 N2 35.7(6) . .
C31 Ag10 Ag9 N2 -76.0(6) . .
C32 Ag10 Ag9 N2 -61.0(6) . .
Ag8 Ag10 Ag9 N2 -140.0(6) 2_566 .
Ag6 Ag10 Ag9 N2 162.7(6) 2_566 .
C43 Ag10 Ag9 C31 -133.7(5) 2_566 .
O6 Ag10 Ag9 C31 111.7(3) . .
C32 Ag10 Ag9 C31 15.0(3) . .
Ag8 Ag10 Ag9 C31 -63.9(2) 2_566 .
Ag6 Ag10 Ag9 C31 -121.2(2) 2_566 .
C43 Ag10 Ag9 C37 -4.6(5) 2_566 .
O6 Ag10 Ag9 C37 -119.2(3) . .
C31 Ag10 Ag9 C37 129.1(3) . .
C32 Ag10 Ag9 C37 144.1(3) . .
Ag8 Ag10 Ag9 C37 65.2(3) 2_566 .
Ag6 Ag10 Ag9 C37 7.9(2) 2_566 .
C43 Ag10 Ag9 Ag7 -105.2(4) 2_566 .
O6 Ag10 Ag9 Ag7 140.2(2) . .
C31 Ag10 Ag9 Ag7 28.5(2) . .
C32 Ag10 Ag9 Ag7 43.5(2) . .
Ag8 Ag10 Ag9 Ag7 -35.43(5) 2_566 .
Ag6 Ag10 Ag9 Ag7 -92.72(3) 2_566 .
C43 Ag10 Ag9 Ag8 -50.7(4) 2_566 .
O6 Ag10 Ag9 Ag8 -165.3(2) . .
C31 Ag10 Ag9 Ag8 83.0(2) . .
C32 Ag10 Ag9 Ag8 98.0(2) . .
Ag8 Ag10 Ag9 Ag8 19.09(5) 2_566 .
Ag6 Ag10 Ag9 Ag8 -38.20(2) 2_566 .
C31 Ag7 Ag9 O5 51.0(4) . .
O7 Ag7 Ag9 O5 5.9(5) . .
P2 Ag7 Ag9 O5 -113.7(3) . .
Ag8 Ag7 Ag9 O5 145.3(3) . .
Ag6 Ag7 Ag9 O5 91.6(3) . .
C31 Ag7 Ag9 N2 131.9(3) . .
O7 Ag7 Ag9 N2 86.8(4) . .
P2 Ag7 Ag9 N2 -32.9(2) . .
Ag8 Ag7 Ag9 N2 -133.8(2) . .
Ag6 Ag7 Ag9 N2 172.5(2) . .
O7 Ag7 Ag9 C31 -45.1(4) . .
P2 Ag7 Ag9 C31 -164.7(3) . .
Ag8 Ag7 Ag9 C31 94.3(3) . .
Ag6 Ag7 Ag9 C31 40.6(3) . .
C31 Ag7 Ag9 C37 -98.3(3) . .
O7 Ag7 Ag9 C37 -143.4(4) . .
P2 Ag7 Ag9 C37 97.0(2) . .
Ag8 Ag7 Ag9 C37 -3.9(2) . .
Ag6 Ag7 Ag9 C37 -57.6(2) . .
C31 Ag7 Ag9 Ag10 -30.5(3) . .
O7 Ag7 Ag9 Ag10 -75.6(3) . .
P2 Ag7 Ag9 Ag10 164.75(6) . .
Ag8 Ag7 Ag9 Ag10 63.82(3) . .
Ag6 Ag7 Ag9 Ag10 10.12(3) . .
C31 Ag7 Ag9 Ag8 -94.3(3) . .
O7 Ag7 Ag9 Ag8 -139.4(3) . .
P2 Ag7 Ag9 Ag8 100.93(6) . .
Ag6 Ag7 Ag9 Ag8 -53.69(2) . .
C43 Ag8 Ag9 O5 -141.8(5) . .
C37 Ag8 Ag9 O5 40.3(5) . .
Ag10 Ag8 Ag9 O5 -68.2(4) 2_566 .
Ag7 Ag8 Ag9 O5 -145.3(4) . .
Ag6 Ag8 Ag9 O5 5.0(4) 2_566 .
Ag6 Ag8 Ag9 O5 -94.2(4) . .
C43 Ag8 Ag9 N2 65.6(4) . .
C37 Ag8 Ag9 N2 -112.3(4) . .
Ag10 Ag8 Ag9 N2 139.2(2) 2_566 .
Ag7 Ag8 Ag9 N2 62.1(2) . .
Ag6 Ag8 Ag9 N2 -147.5(2) 2_566 .
Ag6 Ag8 Ag9 N2 113.2(2) . .
C43 Ag8 Ag9 C31 -49.2(4) . .
C37 Ag8 Ag9 C31 133.0(4) . .
Ag10 Ag8 Ag9 C31 24.5(2) 2_566 .
Ag7 Ag8 Ag9 C31 -52.7(2) . .
Ag6 Ag8 Ag9 C31 97.7(2) 2_566 .
Ag6 Ag8 Ag9 C31 -1.6(2) . .
C43 Ag8 Ag9 C37 177.9(4) . .
Ag10 Ag8 Ag9 C37 -108.5(3) 2_566 .
Ag7 Ag8 Ag9 C37 174.4(3) . .
Ag6 Ag8 Ag9 C37 -35.3(3) 2_566 .
Ag6 Ag8 Ag9 C37 -134.5(3) . .
C43 Ag8 Ag9 Ag10 -106.5(3) . .
C37 Ag8 Ag9 Ag10 75.6(3) . .
Ag10 Ag8 Ag9 Ag10 -32.89(7) 2_566 .
Ag7 Ag8 Ag9 Ag10 -110.03(3) . .
Ag6 Ag8 Ag9 Ag10 40.33(3) 2_566 .
Ag6 Ag8 Ag9 Ag10 -58.93(3) . .
C43 Ag8 Ag9 Ag7 3.5(3) . .
C37 Ag8 Ag9 Ag7 -174.4(3) . .
Ag10 Ag8 Ag9 Ag7 77.14(7) 2_566 .
Ag6 Ag8 Ag9 Ag7 150.36(3) 2_566 .
Ag6 Ag8 Ag9 Ag7 51.10(2) . .
C31 Ag7 P2 C211 152.4(5) . .
O7 Ag7 P2 C211 21.8(4) . .
Ag9 Ag7 P2 C211 169.4(4) . .
Ag8 Ag7 P2 C211 -129.3(4) . .
Ag6 Ag7 P2 C211 -105.8(4) . .
C31 Ag7 P2 C231 32.1(4) . .
O7 Ag7 P2 C231 -98.5(4) . .
Ag9 Ag7 P2 C231 49.1(3) . .
Ag8 Ag7 P2 C231 110.4(3) . .
Ag6 Ag7 P2 C231 133.9(3) . .
C31 Ag7 P2 C221 -83.5(4) . .
O7 Ag7 P2 C221 145.8(4) . .
Ag9 Ag7 P2 C221 -66.6(3) . .
Ag8 Ag7 P2 C221 -5.3(4) . .
Ag6 Ag7 P2 C221 18.3(4) . .
N2 Ag9 O5 C25 -161.9(10) . .
C31 Ag9 O5 C25 -42.6(10) . .
C37 Ag9 O5 C25 67.9(10) . .
Ag10 Ag9 O5 C25 6.3(9) . .
Ag7 Ag9 O5 C25 -80.6(11) . .
Ag8 Ag9 O5 C25 40.2(12) . .
C43 Ag10 O6 C25 -142.5(8) 2_566 .
C31 Ag10 O6 C25 57.6(8) . .
C32 Ag10 O6 C25 84.0(8) . .
Ag8 Ag10 O6 C25 -178.9(6) 2_566 .
Ag9 Ag10 O6 C25 6.8(8) . .
Ag6 Ag10 O6 C25 -86.7(8) 2_566 .
C31 Ag7 O7 C28 55.7(7) . .
P2 Ag7 O7 C28 -158.9(6) . .
Ag9 Ag7 O7 C28 91.7(7) . .
Ag8 Ag7 O7 C28 -26.2(8) . .
Ag6 Ag7 O7 C28 1.1(7) . .
C37 Ag6 O8 C28 176.2(7) 2_566 .
C43 Ag6 O8 C28 59.4(8) . .
C31 Ag6 O8 C28 -44.4(8) . .
Ag8 Ag6 O8 C28 -145.5(6) 2_566 .
Ag7 Ag6 O8 C28 1.1(7) . .
Ag8 Ag6 O8 C28 26.1(8) . .
Ag10 Ag6 O8 C28 103.3(7) 2_566 .
O5 Ag9 N2 C235 -3.7(8) . .
C31 Ag9 N2 C235 -108.6(8) . .
C37 Ag9 N2 C235 106.2(8) . .
Ag10 Ag9 N2 C235 -43.5(11) . .
Ag7 Ag9 N2 C235 -149.4(7) . .
Ag8 Ag9 N2 C235 161.0(7) . .
O5 Ag9 N2 C231 166.9(7) . .
C31 Ag9 N2 C231 62.0(8) . .
C37 Ag9 N2 C231 -83.2(8) . .
Ag10 Ag9 N2 C231 127.1(7) . .
Ag7 Ag9 N2 C231 21.2(7) . .
Ag8 Ag9 N2 C231 -28.4(8) . .
F12 C29 C30 F13 -63.2(12) . .
F11 C29 C30 F13 -176.2(9) . .
C28 C29 C30 F13 62.6(14) . .
F12 C29 C30 F15 174.4(10) . .
F11 C29 C30 F15 61.5(12) . .
C28 C29 C30 F15 -59.7(14) . .
F12 C29 C30 F14 56.3(13) . .
F11 C29 C30 F14 -56.6(13) . .
C28 C29 C30 F14 -177.8(10) . .
C215 C214 C213 C212 -2(3) . .
Ag9 O5 C25 O6 -2.9(19) . .
Ag9 O5 C25 C26 179.9(7) . .
Ag10 O6 C25 O5 -4.3(17) . .
Ag10 O6 C25 C26 172.9(7) . .
F20 C27 C26 F17 84(2) . .
F19 C27 C26 F17 -43(3) . .
F18 C27 C26 F17 -162.8(18) . .
F20 C27 C26 F16 -167(2) . .
F19 C27 C26 F16 66(3) . .
F18 C27 C26 F16 -54(2) . .
F20 C27 C26 C25 -44(3) . .
F19 C27 C26 C25 -172(2) . .
F18 C27 C26 C25 69(3) . .
O5 C25 C26 F17 -176.1(13) . .
O6 C25 C26 F17 6.2(17) . .
O5 C25 C26 F16 70.3(14) . .
O6 C25 C26 F16 -107.5(13) . .
O5 C25 C26 C27 -51(2) . .
O6 C25 C26 C27 131(2) . .
C231 N2 C235 C234 -2.3(16) . .
Ag9 N2 C235 C234 168.5(8) . .
C232 C233 C234 C235 3.7(19) . .
N2 C235 C234 C233 -0.8(18) . .
C234 C233 C232 C231 -3.3(19) . .
C213 C214 C215 C216 0(2) . .
C214 C215 C216 C211 2(2) . .
C215 C216 C211 C212 -1.8(18) . .
C215 C216 C211 P2 179.7(10) . .
C231 P2 C211 C212 106.0(10) . .
C221 P2 C211 C212 -145.5(10) . .
Ag7 P2 C211 C212 -16.4(11) . .
C231 P2 C211 C216 -75.5(10) . .
C221 P2 C211 C216 33.0(11) . .
Ag7 P2 C211 C216 162.1(8) . .
C214 C213 C212 C211 2(3) . .
C216 C211 C212 C213 0(2) . .
P2 C211 C212 C213 178.6(13) . .
Ag6 O8 C28 O7 -0.7(14) . .
Ag6 O8 C28 C29 176.7(7) . .
Ag7 O7 C28 O8 -0.6(14) . .
Ag7 O7 C28 C29 -178.0(6) . .
F12 C29 C28 O8 -58.5(13) . .
F11 C29 C28 O8 56.5(12) . .
C30 C29 C28 O8 177.4(10) . .
F12 C29 C28 O7 119.3(10) . .
F11 C29 C28 O7 -125.7(10) . .
C30 C29 C28 O7 -4.8(14) . .
C235 N2 C231 C232 2.6(14) . .
Ag9 N2 C231 C232 -167.9(8) . .
C235 N2 C231 P2 -176.8(7) . .
Ag9 N2 C231 P2 12.7(9) . .
C233 C232 C231 N2 0.1(16) . .
C233 C232 C231 P2 179.5(9) . .
C211 P2 C231 N2 -176.5(7) . .
C221 P2 C231 N2 73.7(7) . .
Ag7 P2 C231 N2 -49.4(7) . .
C211 P2 C231 C232 4.1(10) . .
C221 P2 C231 C232 -105.7(9) . .
Ag7 P2 C231 C232 131.2(8) . .
C211 P2 C221 C222 70.3(9) . .
C231 P2 C221 C222 -179.3(8) . .
Ag7 P2 C221 C222 -60.0(9) . .
C211 P2 C221 C225 -111.2(9) . .
C231 P2 C221 C225 -0.8(10) . .
Ag7 P2 C221 C225 118.5(8) . .
C109 C224 C225 C221 -0.4(19) . .
C222 C221 C225 C224 0.3(16) . .
P2 C221 C225 C224 -178.2(9) . .
C225 C221 C222 C223 -0.2(17) . .
P2 C221 C222 C223 178.3(9) . .
C221 C222 C223 C109 0.2(19) . .
C225 C224 C109 C223 0(2) . .
C222 C223 C109 C224 0(2) . .
C37 Ag8 C43 C44 -23(12) . .
Ag10 Ag8 C43 C44 132(2) 2_566 .
Ag7 Ag8 C43 C44 -78(2) . .
Ag6 Ag8 C43 C44 143.8(19) 2_566 .
Ag9 Ag8 C43 C44 -81(2) . .
Ag6 Ag8 C43 C44 -146(2) . .
C37 Ag8 C43 Ag10 -155(10) . 2_566
Ag7 Ag8 C43 Ag10 149.6(3) . 2_566
Ag6 Ag8 C43 Ag10 11.5(4) 2_566 2_566
Ag9 Ag8 C43 Ag10 146.42(12) . 2_566
Ag6 Ag8 C43 Ag10 81.3(2) . 2_566
C37 Ag8 C43 Ag6 124(10) . .
Ag10 Ag8 C43 Ag6 -81.3(2) 2_566 .
Ag7 Ag8 C43 Ag6 68.39(18) . .
Ag6 Ag8 C43 Ag6 -69.8(3) 2_566 .
Ag9 Ag8 C43 Ag6 65.2(3) . .
C37 Ag6 C43 C44 -96.2(8) 2_566 .
O8 Ag6 C43 C44 20.7(8) . .
C31 Ag6 C43 C44 120.4(8) . .
Ag8 Ag6 C43 C44 -143.9(7) 2_566 .
Ag7 Ag6 C43 C44 93.5(8) . .
Ag8 Ag6 C43 C44 165.9(10) . .
Ag10 Ag6 C43 C44 -112.4(8) 2_566 .
C37 Ag6 C43 Ag8 97.9(3) 2_566 .
O8 Ag6 C43 Ag8 -145.2(3) . .
C31 Ag6 C43 Ag8 -45.5(3) . .
Ag8 Ag6 C43 Ag8 50.2(3) 2_566 .
Ag7 Ag6 C43 Ag8 -72.4(2) . .
Ag10 Ag6 C43 Ag8 81.7(3) 2_566 .
C37 Ag6 C43 Ag10 16.2(4) 2_566 2_566
O8 Ag6 C43 Ag10 133.2(2) . 2_566
C31 Ag6 C43 Ag10 -127.2(3) . 2_566
Ag8 Ag6 C43 Ag10 -31.4(3) 2_566 2_566
Ag7 Ag6 C43 Ag10 -154.1(3) . 2_566
Ag8 Ag6 C43 Ag10 -81.7(3) . 2_566
Ag8 C43 C44 C45 -45(26) . .
Ag10 C43 C44 C45 82(25) 2_566 .
Ag6 C43 C44 C45 173(100) . .
C43 C44 C45 C48 151(24) . .
C43 C44 C45 C46 29(25) . .
C43 C44 C45 C47 -90(25) . .
C43 Ag10 C32 C31 132.1(6) 2_566 .
O6 Ag10 C32 C31 -110.9(6) . .
Ag8 Ag10 C32 C31 104.6(6) 2_566 .
Ag9 Ag10 C32 C31 -27.0(5) . .
Ag6 Ag10 C32 C31 58.3(7) 2_566 .
C43 Ag10 C32 C33 -53.9(8) 2_566 .
O6 Ag10 C32 C33 63.2(7) . .
C31 Ag10 C32 C33 174.1(11) . .
Ag8 Ag10 C32 C33 -81.3(7) 2_566 .
Ag9 Ag10 C32 C33 147.1(7) . .
Ag6 Ag10 C32 C33 -127.6(6) 2_566 .
C33 C32 C31 Ag7 57(6) . .
Ag10 C32 C31 Ag7 -157.9(11) . .
C33 C32 C31 Ag9 -91(6) . .
Ag10 C32 C31 Ag9 53.7(9) . .
C33 C32 C31 Ag10 -145(6) . .
C33 C32 C31 Ag6 123(6) . .
Ag10 C32 C31 Ag6 -92.1(3) . .
O7 Ag7 C31 C32 -3.0(12) . .
P2 Ag7 C31 C32 -139.0(10) . .
Ag9 Ag7 C31 C32 -159.4(12) . .
Ag8 Ag7 C31 C32 135.4(12) . .
Ag6 Ag7 C31 C32 70.8(11) . .
O7 Ag7 C31 Ag9 156.4(2) . .
P2 Ag7 C31 Ag9 20.4(3) . .
Ag8 Ag7 C31 Ag9 -65.14(13) . .
Ag6 Ag7 C31 Ag9 -129.7(2) . .
O7 Ag7 C31 Ag10 -154.0(4) . .
P2 Ag7 C31 Ag10 70.1(5) . .
Ag9 Ag7 C31 Ag10 49.6(3) . .
Ag8 Ag7 C31 Ag10 -15.5(4) . .
Ag6 Ag7 C31 Ag10 -80.1(4) . .
O7 Ag7 C31 Ag6 -73.9(2) . .
P2 Ag7 C31 Ag6 150.17(13) . .
Ag9 Ag7 C31 Ag6 129.7(2) . .
Ag8 Ag7 C31 Ag6 64.59(12) . .
O5 Ag9 C31 C32 7.6(11) . .
N2 Ag9 C31 C32 101.9(11) . .
C37 Ag9 C31 C32 -105.2(11) . .
Ag10 Ag9 C31 C32 -57.8(10) . .
Ag7 Ag9 C31 C32 160.4(12) . .
Ag8 Ag9 C31 C32 -136.3(11) . .
O5 Ag9 C31 Ag7 -152.8(3) . .
N2 Ag9 C31 Ag7 -58.6(3) . .
C37 Ag9 C31 Ag7 94.4(3) . .
Ag10 Ag9 C31 Ag7 141.8(3) . .
Ag8 Ag9 C31 Ag7 63.29(15) . .
O5 Ag9 C31 Ag10 65.4(3) . .
N2 Ag9 C31 Ag10 159.6(2) . .
C37 Ag9 C31 Ag10 -47.4(3) . .
Ag7 Ag9 C31 Ag10 -141.8(3) . .
Ag8 Ag9 C31 Ag10 -78.51(14) . .
O5 Ag9 C31 Ag6 146.1(4) . .
N2 Ag9 C31 Ag6 -119.7(4) . .
C37 Ag9 C31 Ag6 33.3(5) . .
Ag10 Ag9 C31 Ag6 80.7(3) . .
Ag7 Ag9 C31 Ag6 -61.1(3) . .
Ag8 Ag9 C31 Ag6 2.2(3) . .
C43 Ag10 C31 C32 -73.3(8) 2_566 .
O6 Ag10 C31 C32 73.8(6) . .
Ag8 Ag10 C31 C32 -76.9(6) 2_566 .
Ag9 Ag10 C31 C32 146.7(7) . .
Ag6 Ag10 C31 C32 -138.1(5) 2_566 .
C43 Ag10 C31 Ag7 89.2(6) 2_566 .
O6 Ag10 C31 Ag7 -123.8(4) . .
C32 Ag10 C31 Ag7 162.5(9) . .
Ag8 Ag10 C31 Ag7 85.6(4) 2_566 .
Ag9 Ag10 C31 Ag7 -50.8(4) . .
Ag6 Ag10 C31 Ag7 24.4(5) 2_566 .
C43 Ag10 C31 Ag9 140.0(4) 2_566 .
O6 Ag10 C31 Ag9 -72.9(2) . .
C32 Ag10 C31 Ag9 -146.7(7) . .
Ag8 Ag10 C31 Ag9 136.45(13) 2_566 .
Ag6 Ag10 C31 Ag9 75.2(2) 2_566 .
C43 Ag10 C31 Ag6 16.9(6) 2_566 .
O6 Ag10 C31 Ag6 164.0(2) . .
C32 Ag10 C31 Ag6 90.2(6) . .
Ag8 Ag10 C31 Ag6 13.4(2) 2_566 .
Ag9 Ag10 C31 Ag6 -123.1(3) . .
Ag6 Ag10 C31 Ag6 -47.9(3) 2_566 .
C37 Ag6 C31 C32 52.3(7) 2_566 .
O8 Ag6 C31 C32 -72.2(6) . .
C43 Ag6 C31 C32 -176.9(6) . .
Ag8 Ag6 C31 C32 72.3(6) 2_566 .
Ag7 Ag6 C31 C32 -144.3(7) . .
Ag8 Ag6 C31 C32 152.4(6) . .
Ag10 Ag6 C31 C32 137.9(5) 2_566 .
C37 Ag6 C31 Ag7 -163.4(3) 2_566 .
O8 Ag6 C31 Ag7 72.1(2) . .
C43 Ag6 C31 Ag7 -32.5(3) . .
Ag8 Ag6 C31 Ag7 -143.36(16) 2_566 .
Ag8 Ag6 C31 Ag7 -63.23(15) . .
Ag10 Ag6 C31 Ag7 -77.8(2) 2_566 .
C37 Ag6 C31 Ag9 -102.4(5) 2_566 .
O8 Ag6 C31 Ag9 133.2(4) . .
C43 Ag6 C31 Ag9 28.5(4) . .
Ag8 Ag6 C31 Ag9 -82.3(4) 2_566 .
Ag7 Ag6 C31 Ag9 61.0(3) . .
Ag8 Ag6 C31 Ag9 -2.2(3) . .
Ag10 Ag6 C31 Ag9 -16.7(5) 2_566 .
C37 Ag6 C31 Ag10 -32.8(5) 2_566 .
O8 Ag6 C31 Ag10 -157.3(2) . .
C43 Ag6 C31 Ag10 98.1(3) . .
Ag8 Ag6 C31 Ag10 -12.8(2) 2_566 .
Ag7 Ag6 C31 Ag10 130.6(3) . .
Ag8 Ag6 C31 Ag10 67.37(18) . .
Ag10 Ag6 C31 Ag10 52.8(3) 2_566 .
C31 C32 C33 C35 70(6) . .
Ag10 C32 C33 C35 -71.9(10) . .
C31 C32 C33 C36 -170(6) . .
Ag10 C32 C33 C36 48.0(12) . .
C31 C32 C33 C34 -48(6) . .
Ag10 C32 C33 C34 170.0(7) . .
C43 Ag8 C37 C38 25(13) . .
Ag10 Ag8 C37 C38 -130(3) 2_566 .
Ag7 Ag8 C37 C38 79(4) . .
Ag6 Ag8 C37 C38 -142(4) 2_566 .
Ag9 Ag8 C37 C38 84(3) . .
Ag6 Ag8 C37 C38 147(3) . .
C43 Ag8 C37 Ag6 167(10) . 2_566
Ag10 Ag8 C37 Ag6 12.5(4) 2_566 2_566
Ag7 Ag8 C37 Ag6 -138.51(15) . 2_566
Ag9 Ag8 C37 Ag6 -133.4(4) . 2_566
Ag6 Ag8 C37 Ag6 -70.7(3) . 2_566
C43 Ag8 C37 Ag9 -60(11) . .
Ag10 Ag8 C37 Ag9 145.90(13) 2_566 .
Ag7 Ag8 C37 Ag9 -5.1(3) . .
Ag6 Ag8 C37 Ag9 133.4(4) 2_566 .
Ag6 Ag8 C37 Ag9 62.7(3) . .
O5 Ag9 C37 C38 37.0(8) . .
N2 Ag9 C37 C38 -63.1(9) . .
C31 Ag9 C37 C38 147.8(7) . .
Ag10 Ag9 C37 C38 107.1(7) . .
Ag7 Ag9 C37 C38 -160.8(7) . .
Ag8 Ag9 C37 C38 -165.7(9) . .
O5 Ag9 C37 Ag8 -157.2(3) . .
N2 Ag9 C37 Ag8 102.7(3) . .
C31 Ag9 C37 Ag8 -46.5(4) . .
Ag10 Ag9 C37 Ag8 -87.2(2) . .
Ag7 Ag9 C37 Ag8 5.0(3) . .
O5 Ag9 C37 Ag6 -83.8(6) . 2_566
N2 Ag9 C37 Ag6 176.1(4) . 2_566
C31 Ag9 C37 Ag6 27.0(6) . 2_566
Ag10 Ag9 C37 Ag6 -13.8(5) . 2_566
Ag7 Ag9 C37 Ag6 78.4(6) . 2_566
Ag8 Ag9 C37 Ag6 73.4(5) . 2_566
Ag8 C37 C38 C39 85(14) . .
Ag6 C37 C38 C39 -56(13) 2_566 .
Ag9 C37 C38 C39 167(13) . .
C37 C38 C39 C40 -16(14) . .
C37 C38 C39 C42 -138(13) . .
C37 C38 C39 C41 102(13) . .
